data_7202496
loop_
_publ_author_name
'Andr\'es E. Goeta'
'Judith A. K. Howard'
'Andrew K. Hughes'
'Dermot O'Hare'
'Royston C. B. Copley'

_publ_section_title
;
 Structural?magnetic correlations on the first dinuclear spin crossover
 d4 system
;
_journal_issue 5
_journal_name_full 'Journal of Materials Chemistry'
_journal_page_first 485
_journal_paper_doi 10.1039/b612121g
_journal_volume 17
_journal_year 2007
_chemical_formula_sum 'C20 H30 Cr2 F6 P5 Sb'
_chemical_formula_weight 765.04
_chemical_name_systematic
;
\m~2~-\h^5^,\h^5^-cyclopentaphosphole)-bis
((\h^5^-pentamethyl-cyclopentadienyl)-chromium)
hexafluoroantimonate
;
_space_group_IT_number 15
_symmetry_cell_setting monoclinic
_symmetry_space_group_name_Hall '-I 2ya'
_symmetry_space_group_name_H-M 'I 1 2/a 1'
_atom_sites_solution_hydrogens geom
_atom_sites_solution_primary direct
_atom_sites_solution_secondary difmap
_audit_creation_method SHELXL-97
_cell_angle_alpha 90.00
_cell_angle_beta 101.218(2)
_cell_angle_gamma 90.00
_cell_formula_units_Z 16
_cell_length_a 22.9943(10)
_cell_length_b 21.2963(9)
_cell_length_c 22.9549(11)
_cell_measurement_reflns_used 7844
_cell_measurement_temperature 90(2)
_cell_measurement_theta_max 30.47
_cell_measurement_theta_min 2.23
_cell_volume 11026.1(9)
_computing_cell_refinement 'SMART V5.625 (Bruker, 2003)'
_computing_data_collection 'SMART V5.625 (Bruker, 2003)'
_computing_data_reduction 'SAINT V6.28A (Bruker, 2003)'
_computing_molecular_graphics 'SHELXTL V6.12(Bruker, 2001)'
_computing_structure_refinement 'SHELXL-97 (Sheldrick, 1997)'
_computing_structure_solution 'SHELXS-97 (Sheldrick, 1990)'
_diffrn_ambient_temperature 90(2)
_diffrn_measured_fraction_theta_full 0.921
_diffrn_measured_fraction_theta_max 0.921
_diffrn_measurement_device_type 'Bruker APEX CCD Diffractometer'
_diffrn_measurement_method '\w scans'
_diffrn_radiation_monochromator graphite
_diffrn_radiation_source 'Bede Microsource X-ray Generator'
_diffrn_radiation_type MoK\a
_diffrn_radiation_wavelength 0.71073
_diffrn_reflns_av_R_equivalents 0.0332
_diffrn_reflns_av_sigmaI/netI 0.0419
_diffrn_reflns_limit_h_max 32
_diffrn_reflns_limit_h_min -32
_diffrn_reflns_limit_k_max 29
_diffrn_reflns_limit_k_min -30
_diffrn_reflns_limit_l_max 31
_diffrn_reflns_limit_l_min -20
_diffrn_reflns_number 40538
_diffrn_reflns_theta_full 30.48
_diffrn_reflns_theta_max 30.48
_diffrn_reflns_theta_min 1.15
_diffrn_standards_decay_% 0
_diffrn_standards_number 0
_exptl_absorpt_coefficient_mu 2.088
_exptl_absorpt_correction_T_max 0.608
_exptl_absorpt_correction_T_min 0.388
_exptl_absorpt_correction_type integration
_exptl_absorpt_process_details 'XPREP in SHELXTL'
_exptl_crystal_colour 'dark green'
_exptl_crystal_density_diffrn 1.843
_exptl_crystal_density_method 'not measured'
_exptl_crystal_description 'irregular block'
_exptl_crystal_F_000 6048
_exptl_crystal_size_max 0.60
_exptl_crystal_size_mid 0.52
_exptl_crystal_size_min 0.40
_refine_diff_density_max 1.601
_refine_diff_density_min -0.600
_refine_diff_density_rms 0.118
_refine_ls_extinction_method none
_refine_ls_goodness_of_fit_ref 1.043
_refine_ls_hydrogen_treatment constr
_refine_ls_matrix_type full
_refine_ls_number_parameters 614
_refine_ls_number_reflns 15483
_refine_ls_number_restraints 0
_refine_ls_restrained_S_all 1.043
_refine_ls_R_factor_all 0.0298
_refine_ls_R_factor_gt 0.0270
_refine_ls_shift/su_max 0.002
_refine_ls_shift/su_mean 0.000
_refine_ls_structure_factor_coef Fsqd
_refine_ls_weighting_details 'calc w=1/[\s^2^(Fo^2^)+(0.0394P)^2^+7.9276P] where P=(Fo^2^+2Fc^2^)/3'
_refine_ls_weighting_scheme calc
_refine_ls_wR_factor_gt 0.0710
_refine_ls_wR_factor_ref 0.0772
_reflns_number_gt 14625
_reflns_number_total 15483
_reflns_threshold_expression >2sigma(I)
_cod_data_source_file b612121g.txt
_cod_data_source_block 090k
_cod_original_sg_symbol_H-M I2/a
_cod_database_code 7202496

loop_
_symmetry_equiv_pos_as_xyz
'x, y, z'
'-x+1/2, y, -z'
'x+1/2, y+1/2, z+1/2'
'-x+1, y+1/2, -z+1/2'
'-x, -y, -z'
'x-1/2, -y, z'
'-x+1/2, -y+1/2, -z+1/2'
'x, -y+1/2, z+1/2'

loop_
_atom_site_label
_atom_site_type_symbol
_atom_site_fract_x
_atom_site_fract_y
_atom_site_fract_z
_atom_site_U_iso_or_equiv
_atom_site_adp_type
_atom_site_occupancy
_atom_site_symmetry_multiplicity
_atom_site_calc_flag
_atom_site_refinement_flags
_atom_site_disorder_assembly
_atom_site_disorder_group
Sb1 Sb 0.138751(9) 0.869716(9) 0.383944(9) 0.01950(4) Uani 1 1 d . . .
F1 F 0.09727(10) 0.80928(10) 0.33230(11) 0.0392(5) Uani 1 1 d . . .
F2 F 0.09100(11) 0.93224(10) 0.34160(10) 0.0414(5) Uani 1 1 d . . .
F3 F 0.08400(9) 0.86156(11) 0.43450(10) 0.0349(5) Uani 1 1 d . . .
F4 F 0.18461(8) 0.80629(9) 0.42698(10) 0.0292(4) Uani 1 1 d . . .
F5 F 0.19452(10) 0.87738(10) 0.33442(10) 0.0350(5) Uani 1 1 d . . .
F6 F 0.18017(10) 0.93085(9) 0.43403(9) 0.0329(4) Uani 1 1 d . . .
Sb2 Sb 0.136906(9) 0.126756(9) 0.117290(9) 0.01787(4) Uani 1 1 d . . .
F7 F 0.12440(14) 0.05177(11) 0.15388(13) 0.0606(8) Uani 1 1 d . . .
F8 F 0.07367(10) 0.16406(12) 0.14453(11) 0.0453(6) Uani 1 1 d . . .
F9 F 0.08513(9) 0.10058(11) 0.04830(10) 0.0383(5) Uani 1 1 d . . .
F10 F 0.20141(10) 0.09238(12) 0.08903(11) 0.0459(6) Uani 1 1 d . . .
F11 F 0.18862(9) 0.15266(11) 0.18621(9) 0.0384(5) Uani 1 1 d . . .
F12 F 0.14981(10) 0.20232(10) 0.08053(11) 0.0411(5) Uani 1 1 d . . .
C1 C -0.11404(12) 0.31121(13) 0.44743(13) 0.0175(5) Uani 1 1 d . . .
C2 C -0.14271(11) 0.26864(12) 0.40257(13) 0.0170(5) Uani 1 1 d . . .
C3 C -0.14186(11) 0.29612(13) 0.34630(13) 0.0163(5) Uani 1 1 d . . .
C4 C -0.11255(12) 0.35599(12) 0.35569(12) 0.0158(5) Uani 1 1 d . . .
C5 C -0.09556(12) 0.36505(13) 0.41817(13) 0.0161(5) Uani 1 1 d . . .
C6 C -0.10739(14) 0.30325(15) 0.51232(13) 0.0241(6) Uani 1 1 d . . .
H6A H -0.1401 0.3245 0.5259 0.036 Uiso 1 1 calc R . .
H6B H -0.0696 0.3216 0.5322 0.036 Uiso 1 1 calc R . .
H6C H -0.1080 0.2584 0.5218 0.036 Uiso 1 1 calc R . .
C7 C -0.17156(13) 0.20800(13) 0.41384(15) 0.0225(6) Uani 1 1 d . . .
H7A H -0.2134 0.2155 0.4147 0.034 Uiso 1 1 calc R . .
H7B H -0.1516 0.1907 0.4521 0.034 Uiso 1 1 calc R . .
H7C H -0.1685 0.1781 0.3821 0.034 Uiso 1 1 calc R . .
C8 C -0.16885(13) 0.26973(14) 0.28652(13) 0.0211(6) Uani 1 1 d . . .
H8A H -0.2050 0.2931 0.2700 0.032 Uiso 1 1 calc R . .
H8B H -0.1786 0.2254 0.2907 0.032 Uiso 1 1 calc R . .
H8C H -0.1405 0.2735 0.2599 0.032 Uiso 1 1 calc R . .
C9 C -0.10434(13) 0.40193(13) 0.30850(13) 0.0212(5) Uani 1 1 d . . .
H9A H -0.1413 0.4253 0.2952 0.032 Uiso 1 1 calc R . .
H9B H -0.0940 0.3793 0.2748 0.032 Uiso 1 1 calc R . .
H9C H -0.0724 0.4313 0.3246 0.032 Uiso 1 1 calc R . .
C10 C -0.06786(13) 0.42282(13) 0.44925(14) 0.0213(5) Uani 1 1 d . . .
H10A H -0.0975 0.4455 0.4665 0.032 Uiso 1 1 calc R . .
H10B H -0.0534 0.4500 0.4207 0.032 Uiso 1 1 calc R . .
H10C H -0.0346 0.4107 0.4808 0.032 Uiso 1 1 calc R . .
Cr1 Cr -0.049812(18) 0.280459(19) 0.392697(19) 0.01312(8) Uani 1 1 d . . .
P1 P 0.03395(4) 0.26842(5) 0.47166(4) 0.0379(2) Uani 1 1 d . . .
P2 P -0.01456(4) 0.18255(4) 0.43662(5) 0.0362(2) Uani 1 1 d . . .
P3 P -0.03318(3) 0.18825(4) 0.33929(5) 0.0347(2) Uani 1 1 d . . .
P4 P 0.00284(4) 0.27792(5) 0.31286(4) 0.0344(2) Uani 1 1 d . . .
P5 P 0.04439(4) 0.32738(4) 0.39500(6) 0.0353(2) Uani 1 1 d . . .
Cr2 Cr 0.063574(18) 0.217926(19) 0.38933(2) 0.01313(8) Uani 1 1 d . . .
C11 C 0.14676(11) 0.17741(12) 0.44060(12) 0.0149(5) Uani 1 1 d . . .
C12 C 0.11646(12) 0.13026(12) 0.40183(13) 0.0161(5) Uani 1 1 d . . .
C13 C 0.11247(12) 0.15131(13) 0.34238(13) 0.0173(5) Uani 1 1 d . . .
C14 C 0.14015(12) 0.21125(13) 0.34409(13) 0.0173(5) Uani 1 1 d . . .
C15 C 0.16128(11) 0.22784(12) 0.40492(12) 0.0155(5) Uani 1 1 d . . .
C16 C 0.16332(13) 0.17181(14) 0.50625(13) 0.0214(5) Uani 1 1 d . . .
H16A H 0.2004 0.1481 0.5169 0.032 Uiso 1 1 calc R . .
H16B H 0.1318 0.1498 0.5212 0.032 Uiso 1 1 calc R . .
H16C H 0.1687 0.2138 0.5239 0.032 Uiso 1 1 calc R . .
C17 C 0.09567(13) 0.06808(13) 0.42055(15) 0.0243(6) Uani 1 1 d . . .
H17A H 0.1287 0.0381 0.4265 0.037 Uiso 1 1 calc R . .
H17B H 0.0635 0.0523 0.3896 0.037 Uiso 1 1 calc R . .
H17C H 0.0813 0.0731 0.4577 0.037 Uiso 1 1 calc R . .
C18 C 0.08795(13) 0.11447(15) 0.28723(15) 0.0247(6) Uani 1 1 d . . .
H18A H 0.1197 0.0897 0.2756 0.037 Uiso 1 1 calc R . .
H18B H 0.0714 0.1434 0.2551 0.037 Uiso 1 1 calc R . .
H18C H 0.0567 0.0863 0.2951 0.037 Uiso 1 1 calc R . .
C19 C 0.14842(13) 0.24915(15) 0.29143(14) 0.0230(6) Uani 1 1 d . . .
H19A H 0.1892 0.2443 0.2854 0.035 Uiso 1 1 calc R . .
H19B H 0.1407 0.2935 0.2984 0.035 Uiso 1 1 calc R . .
H19C H 0.1208 0.2345 0.2561 0.035 Uiso 1 1 calc R . .
C20 C 0.19549(12) 0.28598(13) 0.42632(14) 0.0209(6) Uani 1 1 d . . .
H20A H 0.2373 0.2800 0.4242 0.031 Uiso 1 1 calc R . .
H20B H 0.1922 0.2944 0.4675 0.031 Uiso 1 1 calc R . .
H20C H 0.1794 0.3216 0.4013 0.031 Uiso 1 1 calc R . .
C21 C 0.10724(12) 0.38501(12) 0.13246(13) 0.0157(5) Uani 1 1 d . . .
C22 C 0.17093(12) 0.38190(12) 0.14563(13) 0.0165(5) Uani 1 1 d . . .
C23 C 0.19362(12) 0.43769(13) 0.12410(13) 0.0183(5) Uani 1 1 d . . .
C24 C 0.14474(13) 0.47585(12) 0.09716(13) 0.0181(5) Uani 1 1 d . . .
C25 C 0.09140(12) 0.44327(13) 0.10268(12) 0.0165(5) Uani 1 1 d . . .
C26 C 0.06465(13) 0.33504(13) 0.14290(14) 0.0213(5) Uani 1 1 d . . .
H26A H 0.0670 0.2995 0.1164 0.032 Uiso 1 1 calc R . .
H26B H 0.0243 0.3520 0.1349 0.032 Uiso 1 1 calc R . .
H26C H 0.0748 0.3209 0.1843 0.032 Uiso 1 1 calc R . .
C27 C 0.20777(13) 0.32745(13) 0.17307(14) 0.0220(6) Uani 1 1 d . . .
H27A H 0.2270 0.3077 0.1432 0.033 Uiso 1 1 calc R . .
H27B H 0.1823 0.2967 0.1877 0.033 Uiso 1 1 calc R . .
H27C H 0.2381 0.3424 0.2062 0.033 Uiso 1 1 calc R . .
C28 C 0.25804(13) 0.45101(16) 0.12519(16) 0.0274(7) Uani 1 1 d . . .
H28A H 0.2686 0.4359 0.0883 0.041 Uiso 1 1 calc R . .
H28B H 0.2824 0.4294 0.1591 0.041 Uiso 1 1 calc R . .
H28C H 0.2651 0.4963 0.1289 0.041 Uiso 1 1 calc R . .
C29 C 0.14920(15) 0.53698(14) 0.06591(14) 0.0253(6) Uani 1 1 d . . .
H29A H 0.1516 0.5288 0.0244 0.038 Uiso 1 1 calc R . .
H29B H 0.1848 0.5595 0.0855 0.038 Uiso 1 1 calc R . .
H29C H 0.1141 0.5626 0.0673 0.038 Uiso 1 1 calc R . .
C30 C 0.02896(13) 0.46466(15) 0.07777(13) 0.0232(6) Uani 1 1 d . . .
H30A H 0.0158 0.4466 0.0381 0.035 Uiso 1 1 calc R . .
H30B H 0.0280 0.5106 0.0751 0.035 Uiso 1 1 calc R . .
H30C H 0.0025 0.4507 0.1039 0.035 Uiso 1 1 calc R . .
Cr3 Cr 0.142824(19) 0.463613(19) 0.19214(2) 0.01393(8) Uani 1 1 d . . .
P6 P 0.08589(3) 0.44351(4) 0.26917(4) 0.02220(15) Uani 1 1 d . . .
P7 P 0.18177(4) 0.42960(3) 0.29467(3) 0.02249(15) Uani 1 1 d . . .
P8 P 0.22593(3) 0.50929(4) 0.26178(4) 0.02336(15) Uani 1 1 d . . .
P9 P 0.15713(4) 0.57435(3) 0.21874(3) 0.02199(15) Uani 1 1 d . . .
P10 P 0.07022(3) 0.53312(4) 0.22249(3) 0.02173(15) Uani 1 1 d . . .
Cr4 Cr 0.144768(18) 0.533399(19) 0.313913(19) 0.01326(8) Uani 1 1 d . . .
C31 C 0.09597(12) 0.55187(13) 0.38526(12) 0.0166(5) Uani 1 1 d . . .
C32 C 0.15211(12) 0.52401(12) 0.41048(12) 0.0167(5) Uani 1 1 d . . .
C33 C 0.19736(12) 0.56577(12) 0.39938(12) 0.0156(5) Uani 1 1 d . . .
C34 C 0.16957(13) 0.61894(12) 0.36785(13) 0.0160(5) Uani 1 1 d . . .
C35 C 0.10680(12) 0.61041(12) 0.35908(12) 0.0163(5) Uani 1 1 d . . .
C36 C 0.03607(13) 0.52535(15) 0.38793(14) 0.0239(6) Uani 1 1 d . . .
H36A H 0.0201 0.5467 0.4192 0.036 Uiso 1 1 calc R . .
H36B H 0.0398 0.4803 0.3967 0.036 Uiso 1 1 calc R . .
H36C H 0.0093 0.5317 0.3496 0.036 Uiso 1 1 calc R . .
C37 C 0.16165(14) 0.46330(13) 0.44427(13) 0.0210(6) Uani 1 1 d . . .
H37A H 0.1647 0.4716 0.4867 0.032 Uiso 1 1 calc R . .
H37B H 0.1983 0.4436 0.4377 0.032 Uiso 1 1 calc R . .
H37C H 0.1281 0.4351 0.4304 0.032 Uiso 1 1 calc R . .
C38 C 0.26338(12) 0.55810(14) 0.41935(14) 0.0216(6) Uani 1 1 d . . .
H38A H 0.2757 0.5759 0.4592 0.032 Uiso 1 1 calc R . .
H38B H 0.2838 0.5800 0.3917 0.032 Uiso 1 1 calc R . .
H38C H 0.2735 0.5134 0.4202 0.032 Uiso 1 1 calc R . .
C39 C 0.20107(14) 0.67547(13) 0.35056(14) 0.0227(6) Uani 1 1 d . . .
H39A H 0.2090 0.7049 0.3840 0.034 Uiso 1 1 calc R . .
H39B H 0.1762 0.6960 0.3163 0.034 Uiso 1 1 calc R . .
H39C H 0.2386 0.6625 0.3401 0.034 Uiso 1 1 calc R . .
C40 C 0.06084(13) 0.65663(14) 0.33041(13) 0.0239(6) Uani 1 1 d . . .
H40A H 0.0513 0.6853 0.3606 0.036 Uiso 1 1 calc R . .
H40B H 0.0249 0.6341 0.3115 0.036 Uiso 1 1 calc R . .
H40C H 0.0762 0.6808 0.3003 0.036 Uiso 1 1 calc R . .

loop_
_atom_site_aniso_label
_atom_site_aniso_U_11
_atom_site_aniso_U_22
_atom_site_aniso_U_33
_atom_site_aniso_U_23
_atom_site_aniso_U_13
_atom_site_aniso_U_12
Sb1 0.02142(9) 0.01654(8) 0.02163(10) -0.00188(7) 0.00688(6) 0.00173(7)
F1 0.0350(11) 0.0345(11) 0.0452(13) -0.0151(10) 0.0006(9) -0.0062(9)
F2 0.0584(15) 0.0316(10) 0.0322(11) 0.0041(9) 0.0039(10) 0.0192(10)
F3 0.0272(10) 0.0433(11) 0.0391(12) 0.0057(10) 0.0182(8) 0.0089(9)
F4 0.0228(9) 0.0256(9) 0.0410(11) 0.0071(8) 0.0104(8) 0.0081(7)
F5 0.0386(12) 0.0430(12) 0.0283(11) -0.0032(8) 0.0188(9) -0.0053(9)
F6 0.0471(12) 0.0255(9) 0.0270(10) -0.0076(8) 0.0092(8) -0.0083(9)
Sb2 0.01830(10) 0.01631(7) 0.01942(10) -0.00020(6) 0.00470(6) 0.00058(6)
F7 0.090(2) 0.0299(11) 0.0565(16) 0.0209(11) 0.0009(15) -0.0152(13)
F8 0.0298(11) 0.0632(16) 0.0468(13) -0.0089(12) 0.0177(9) 0.0058(11)
F9 0.0336(11) 0.0445(12) 0.0329(11) -0.0100(10) -0.0029(9) -0.0071(9)
F10 0.0339(11) 0.0569(15) 0.0469(14) -0.0217(11) 0.0077(10) 0.0174(10)
F11 0.0340(11) 0.0473(13) 0.0296(11) -0.0148(9) -0.0050(8) 0.0049(9)
F12 0.0409(12) 0.0320(11) 0.0481(14) 0.0173(10) 0.0031(10) -0.0090(9)
C1 0.0176(12) 0.0167(11) 0.0197(13) -0.0041(10) 0.0075(10) -0.0018(10)
C2 0.0106(11) 0.0180(11) 0.0234(13) -0.0034(10) 0.0055(9) -0.0018(9)
C3 0.0089(10) 0.0179(12) 0.0213(13) -0.0035(10) 0.0007(9) -0.0009(9)
C4 0.0136(11) 0.0153(11) 0.0187(13) 0.0000(10) 0.0037(9) 0.0019(9)
C5 0.0144(11) 0.0148(11) 0.0196(13) -0.0021(10) 0.0047(9) 0.0005(9)
C6 0.0286(15) 0.0278(14) 0.0175(13) -0.0010(11) 0.0087(11) -0.0008(12)
C7 0.0162(12) 0.0181(12) 0.0346(16) -0.0015(11) 0.0081(11) -0.0034(10)
C8 0.0172(12) 0.0243(13) 0.0208(13) -0.0065(11) 0.0010(10) -0.0024(10)
C9 0.0237(14) 0.0179(12) 0.0226(14) 0.0036(11) 0.0061(11) 0.0001(10)
C10 0.0210(13) 0.0198(13) 0.0232(14) -0.0047(11) 0.0050(10) -0.0049(10)
Cr1 0.01178(18) 0.01308(18) 0.01472(19) -0.00152(15) 0.00310(14) -0.00228(14)
P1 0.0233(4) 0.0639(6) 0.0227(4) -0.0168(4) -0.0047(3) 0.0208(4)
P2 0.0252(4) 0.0306(4) 0.0597(6) 0.0230(4) 0.0257(4) 0.0126(3)
P3 0.0132(3) 0.0343(4) 0.0536(6) -0.0278(4) -0.0007(3) 0.0018(3)
P4 0.0247(4) 0.0552(6) 0.0265(4) 0.0165(4) 0.0130(3) 0.0214(4)
P5 0.0140(3) 0.0160(3) 0.0772(7) -0.0065(4) 0.0121(4) -0.0018(3)
Cr2 0.01160(18) 0.01275(17) 0.01521(19) -0.00077(15) 0.00301(14) -0.00151(14)
C11 0.0131(11) 0.0155(11) 0.0160(12) 0.0028(9) 0.0030(9) 0.0021(9)
C12 0.0115(11) 0.0135(10) 0.0241(14) -0.0007(10) 0.0060(10) 0.0010(9)
C13 0.0141(11) 0.0178(11) 0.0204(12) -0.0011(10) 0.0047(9) 0.0015(9)
C14 0.0120(11) 0.0200(12) 0.0208(13) -0.0003(10) 0.0054(9) 0.0015(9)
C15 0.0117(11) 0.0157(10) 0.0191(13) 0.0017(10) 0.0034(9) 0.0011(9)
C16 0.0207(13) 0.0258(13) 0.0177(12) 0.0021(11) 0.0032(10) 0.0068(11)
C17 0.0231(14) 0.0136(11) 0.0397(17) 0.0010(12) 0.0144(12) -0.0021(10)
C18 0.0191(13) 0.0283(15) 0.0264(15) -0.0095(12) 0.0036(11) -0.0012(11)
C19 0.0201(13) 0.0287(14) 0.0222(14) 0.0103(11) 0.0087(10) 0.0066(11)
C20 0.0135(12) 0.0161(12) 0.0324(15) 0.0007(11) 0.0028(10) -0.0023(9)
C21 0.0139(12) 0.0152(11) 0.0178(13) -0.0002(9) 0.0028(9) -0.0007(9)
C22 0.0147(12) 0.0166(12) 0.0178(13) -0.0012(9) 0.0026(10) 0.0041(9)
C23 0.0140(11) 0.0188(12) 0.0232(13) -0.0009(10) 0.0059(10) 0.0013(10)
C24 0.0230(13) 0.0174(11) 0.0155(12) 0.0023(10) 0.0073(10) 0.0011(10)
C25 0.0174(12) 0.0161(12) 0.0164(12) 0.0009(9) 0.0040(9) 0.0024(10)
C26 0.0211(13) 0.0194(13) 0.0238(14) 0.0010(11) 0.0054(11) -0.0063(10)
C27 0.0220(13) 0.0180(12) 0.0250(14) 0.0009(11) 0.0023(11) 0.0072(10)
C28 0.0179(13) 0.0315(15) 0.0369(18) -0.0059(13) 0.0153(12) -0.0011(12)
C29 0.0377(17) 0.0173(12) 0.0235(14) 0.0039(11) 0.0127(12) -0.0004(12)
C30 0.0186(13) 0.0297(15) 0.0196(13) 0.0047(11) -0.0006(10) 0.0078(11)
Cr3 0.01155(18) 0.01344(18) 0.0173(2) 0.00203(15) 0.00396(15) 0.00129(14)
P6 0.0232(4) 0.0229(3) 0.0230(4) -0.0058(3) 0.0106(3) -0.0091(3)
P7 0.0300(4) 0.0176(3) 0.0188(3) 0.0011(3) 0.0019(3) 0.0072(3)
P8 0.0141(3) 0.0316(4) 0.0251(4) -0.0075(3) 0.0057(3) -0.0029(3)
P9 0.0339(4) 0.0148(3) 0.0188(3) 0.0007(3) 0.0089(3) -0.0033(3)
P10 0.0173(3) 0.0264(4) 0.0199(3) -0.0048(3) -0.0003(3) 0.0084(3)
Cr4 0.01169(18) 0.01295(18) 0.0152(2) 0.00093(15) 0.00274(14) -0.00040(14)
C31 0.0125(11) 0.0210(12) 0.0171(12) -0.0030(10) 0.0050(9) -0.0036(9)
C32 0.0188(12) 0.0158(11) 0.0153(12) 0.0007(9) 0.0026(9) -0.0036(10)
C33 0.0150(11) 0.0143(11) 0.0166(12) -0.0004(9) 0.0011(9) -0.0014(9)
C34 0.0166(12) 0.0143(11) 0.0176(12) -0.0014(9) 0.0049(10) -0.0027(9)
C35 0.0157(12) 0.0167(10) 0.0161(12) -0.0030(9) 0.0017(9) -0.0001(9)
C36 0.0193(13) 0.0305(15) 0.0235(14) -0.0048(12) 0.0079(11) -0.0065(11)
C37 0.0278(14) 0.0175(12) 0.0170(12) 0.0040(10) 0.0025(10) -0.0035(10)
C38 0.0136(12) 0.0254(14) 0.0242(14) 0.0003(11) -0.0001(10) -0.0004(10)
C39 0.0280(14) 0.0158(12) 0.0246(14) 0.0014(10) 0.0053(11) -0.0048(11)
C40 0.0222(13) 0.0255(14) 0.0213(13) -0.0021(11) -0.0023(11) 0.0088(11)

loop_
_atom_type_symbol
_atom_type_description
_atom_type_scat_dispersion_real
_atom_type_scat_dispersion_imag
_atom_type_scat_source
C C 0.0033 0.0016 'International Tables Vol C Tables 4.2.6.8 and 6.1.1.4'
H H 0.0000 0.0000 'International Tables Vol C Tables 4.2.6.8 and 6.1.1.4'
F F 0.0171 0.0103 'International Tables Vol C Tables 4.2.6.8 and 6.1.1.4'
P P 0.1023 0.0942 'International Tables Vol C Tables 4.2.6.8 and 6.1.1.4'
Cr Cr 0.3209 0.6236 'International Tables Vol C Tables 4.2.6.8 and 6.1.1.4'
Sb Sb -0.5866 1.5461 'International Tables Vol C Tables 4.2.6.8 and 6.1.1.4'

loop_
_geom_angle_atom_site_label_1
_geom_angle_atom_site_label_2
_geom_angle_atom_site_label_3
_geom_angle
_geom_angle_site_symmetry_1
_geom_angle_site_symmetry_3
_geom_angle_publ_flag
F6 Sb1 F4 90.61(9) . . ?
F6 Sb1 F2 90.07(10) . . ?
F4 Sb1 F2 178.38(11) . . ?
F6 Sb1 F5 89.18(10) . . ?
F4 Sb1 F5 90.07(9) . . ?
F2 Sb1 F5 91.40(11) . . ?
F6 Sb1 F3 90.40(10) . . ?
F4 Sb1 F3 89.07(9) . . ?
F2 Sb1 F3 89.46(11) . . ?
F5 Sb1 F3 179.04(9) . . ?
F6 Sb1 F1 178.86(10) . . ?
F4 Sb1 F1 90.19(10) . . ?
F2 Sb1 F1 89.15(10) . . ?
F5 Sb1 F1 90.01(10) . . ?
F3 Sb1 F1 90.43(11) . . ?
F7 Sb2 F12 179.79(13) . . ?
F7 Sb2 F8 90.88(14) . . ?
F12 Sb2 F8 89.27(11) . . ?
F7 Sb2 F11 90.00(12) . . ?
F12 Sb2 F11 89.85(10) . . ?
F8 Sb2 F11 89.97(10) . . ?
F7 Sb2 F9 89.86(11) . . ?
F12 Sb2 F9 90.29(10) . . ?
F8 Sb2 F9 90.09(10) . . ?
F11 Sb2 F9 179.85(12) . . ?
F7 Sb2 F10 91.33(14) . . ?
F12 Sb2 F10 88.53(11) . . ?
F8 Sb2 F10 177.75(12) . . ?
F11 Sb2 F10 89.56(10) . . ?
F9 Sb2 F10 90.39(10) . . ?
C2 C1 C5 107.8(2) . . ?
C2 C1 C6 126.5(3) . . ?
C5 C1 C6 125.6(3) . . ?
C2 C1 Cr1 70.72(16) . . ?
C5 C1 Cr1 71.34(16) . . ?
C6 C1 Cr1 126.0(2) . . ?
C3 C2 C1 107.9(2) . . ?
C3 C2 C7 126.7(3) . . ?
C1 C2 C7 125.4(3) . . ?
C3 C2 Cr1 71.03(15) . . ?
C1 C2 Cr1 71.47(15) . . ?
C7 C2 Cr1 125.92(19) . . ?
C2 C3 C4 108.5(2) . . ?
C2 C3 C8 126.9(2) . . ?
C4 C3 C8 124.5(3) . . ?
C2 C3 Cr1 71.34(15) . . ?
C4 C3 Cr1 71.55(14) . . ?
C8 C3 Cr1 124.96(19) . . ?
C5 C4 C3 107.4(2) . . ?
C5 C4 C9 126.2(2) . . ?
C3 C4 C9 126.3(3) . . ?
C5 C4 Cr1 71.45(15) . . ?
C3 C4 Cr1 70.44(14) . . ?
C9 C4 Cr1 125.93(19) . . ?
C4 C5 C1 108.4(2) . . ?
C4 C5 C10 126.7(3) . . ?
C1 C5 C10 124.7(3) . . ?
C4 C5 Cr1 71.11(15) . . ?
C1 C5 Cr1 70.94(15) . . ?
C10 C5 Cr1 127.67(19) . . ?
C1 C6 H6A 109.5 . . ?
C1 C6 H6B 109.5 . . ?
H6A C6 H6B 109.5 . . ?
C1 C6 H6C 109.5 . . ?
H6A C6 H6C 109.5 . . ?
H6B C6 H6C 109.5 . . ?
C2 C7 H7A 109.5 . . ?
C2 C7 H7B 109.5 . . ?
H7A C7 H7B 109.5 . . ?
C2 C7 H7C 109.5 . . ?
H7A C7 H7C 109.5 . . ?
H7B C7 H7C 109.5 . . ?
C3 C8 H8A 109.5 . . ?
C3 C8 H8B 109.5 . . ?
H8A C8 H8B 109.5 . . ?
C3 C8 H8C 109.5 . . ?
H8A C8 H8C 109.5 . . ?
H8B C8 H8C 109.5 . . ?
C4 C9 H9A 109.5 . . ?
C4 C9 H9B 109.5 . . ?
H9A C9 H9B 109.5 . . ?
C4 C9 H9C 109.5 . . ?
H9A C9 H9C 109.5 . . ?
H9B C9 H9C 109.5 . . ?
C5 C10 H10A 109.5 . . ?
C5 C10 H10B 109.5 . . ?
H10A C10 H10B 109.5 . . ?
C5 C10 H10C 109.5 . . ?
H10A C10 H10C 109.5 . . ?
H10B C10 H10C 109.5 . . ?
C3 Cr1 C2 37.63(11) . . ?
C3 Cr1 C1 62.97(10) . . ?
C2 Cr1 C1 37.81(10) . . ?
C3 Cr1 C4 38.01(9) . . ?
C2 Cr1 C4 63.33(10) . . ?
C1 Cr1 C4 63.06(10) . . ?
C3 Cr1 C5 62.90(10) . . ?
C2 Cr1 C5 63.12(10) . . ?
C1 Cr1 C5 37.72(10) . . ?
C4 Cr1 C5 37.44(10) . . ?
C3 Cr1 P5 137.16(8) . . ?
C2 Cr1 P5 160.44(7) . . ?
C1 Cr1 P5 124.62(8) . . ?
C4 Cr1 P5 103.05(7) . . ?
C5 Cr1 P5 97.44(7) . . ?
C3 Cr1 P3 96.39(7) . . ?
C2 Cr1 P3 102.37(7) . . ?
C1 Cr1 P3 136.55(8) . . ?
C4 Cr1 P3 123.92(8) . . ?
C5 Cr1 P3 159.18(8) . . ?
P5 Cr1 P3 96.95(3) . . ?
C3 Cr1 P4 102.45(8) . . ?
C2 Cr1 P4 136.27(8) . . ?
C1 Cr1 P4 159.41(8) . . ?
C4 Cr1 P4 96.42(7) . . ?
C5 Cr1 P4 123.90(8) . . ?
P5 Cr1 P4 55.25(4) . . ?
P3 Cr1 P4 55.27(4) . . ?
C3 Cr1 P2 123.49(8) . . ?
C2 Cr1 P2 96.48(8) . . ?
C1 Cr1 P2 103.16(8) . . ?
C4 Cr1 P2 159.64(7) . . ?
C5 Cr1 P2 137.41(8) . . ?
P5 Cr1 P2 97.16(4) . . ?
P3 Cr1 P2 54.75(4) . . ?
P4 Cr1 P2 97.08(4) . . ?
C3 Cr1 P1 160.19(8) . . ?
C2 Cr1 P1 124.33(8) . . ?
C1 Cr1 P1 97.44(8) . . ?
C4 Cr1 P1 137.52(8) . . ?
C5 Cr1 P1 103.92(8) . . ?
P5 Cr1 P1 55.34(4) . . ?
P3 Cr1 P1 96.63(3) . . ?
P4 Cr1 P1 97.23(4) . . ?
P2 Cr1 P1 55.14(4) . . ?
C3 Cr1 Cr2 146.02(8) . . ?
C2 Cr1 Cr2 146.29(7) . . ?
C1 Cr1 Cr2 147.19(8) . . ?
C4 Cr1 Cr2 146.34(7) . . ?
C5 Cr1 Cr2 147.31(7) . . ?
P5 Cr1 Cr2 51.86(2) . . ?
P3 Cr1 Cr2 51.85(2) . . ?
P4 Cr1 Cr2 52.03(2) . . ?
P2 Cr1 Cr2 52.13(2) . . ?
P1 Cr1 Cr2 51.93(2) . . ?
P2 P1 P5 107.77(5) . . ?
P2 P1 Cr2 62.65(4) . . ?
P5 P1 Cr2 62.21(4) . . ?
P2 P1 Cr1 62.43(3) . . ?
P5 P1 Cr1 62.07(3) . . ?
Cr2 P1 Cr1 76.08(3) . . ?
P3 P2 P1 108.02(5) . . ?
P3 P2 Cr1 62.55(4) . . ?
P1 P2 Cr1 62.43(3) . . ?
P3 P2 Cr2 62.36(4) . . ?
P1 P2 Cr2 62.27(4) . . ?
Cr1 P2 Cr2 75.93(3) . . ?
P2 P3 P4 108.51(5) . . ?
P2 P3 Cr2 62.93(4) . . ?
P4 P3 Cr2 62.54(3) . . ?
P2 P3 Cr1 62.70(3) . . ?
P4 P3 Cr1 62.38(4) . . ?
Cr2 P3 Cr1 76.22(3) . . ?
P5 P4 P3 107.48(5) . . ?
P5 P4 Cr1 62.17(4) . . ?
P3 P4 Cr1 62.35(3) . . ?
P5 P4 Cr2 62.22(4) . . ?
P3 P4 Cr2 62.20(3) . . ?
Cr1 P4 Cr2 76.07(3) . . ?
P4 P5 P1 108.21(5) . . ?
P4 P5 Cr1 62.57(3) . . ?
P1 P5 Cr1 62.59(3) . . ?
P4 P5 Cr2 62.63(3) . . ?
P1 P5 Cr2 62.47(4) . . ?
Cr1 P5 Cr2 76.40(3) . . ?
C15 Cr2 C13 62.93(10) . . ?
C15 Cr2 C12 62.97(10) . . ?
C13 Cr2 C12 37.44(10) . . ?
C15 Cr2 C14 37.67(10) . . ?
C13 Cr2 C14 37.47(10) . . ?
C12 Cr2 C14 62.65(10) . . ?
C15 Cr2 C11 37.63(10) . . ?
C13 Cr2 C11 62.73(10) . . ?
C12 Cr2 C11 37.64(10) . . ?
C14 Cr2 C11 62.71(10) . . ?
C15 Cr2 P5 95.21(7) . . ?
C13 Cr2 P5 140.39(8) . . ?
C12 Cr2 P5 157.02(8) . . ?
C14 Cr2 P5 105.13(8) . . ?
C11 Cr2 P5 120.14(8) . . ?
C15 Cr2 P3 157.81(8) . . ?
C13 Cr2 P3 96.33(7) . . ?
C12 Cr2 P3 106.05(7) . . ?
C14 Cr2 P3 120.65(8) . . ?
C11 Cr2 P3 141.38(8) . . ?
P5 Cr2 P3 96.93(3) . . ?
C15 Cr2 P1 105.42(8) . . ?
C13 Cr2 P1 157.50(8) . . ?
C12 Cr2 P1 120.74(8) . . ?
C14 Cr2 P1 140.84(8) . . ?
C11 Cr2 P1 96.01(8) . . ?
P5 Cr2 P1 55.31(4) . . ?
P3 Cr2 P1 96.76(3) . . ?
C15 Cr2 P4 119.81(7) . . ?
C13 Cr2 P4 105.33(8) . . ?
C12 Cr2 P4 140.64(8) . . ?
C14 Cr2 P4 95.41(8) . . ?
C11 Cr2 P4 156.77(8) . . ?
P5 Cr2 P4 55.16(4) . . ?
P3 Cr2 P4 55.26(4) . . ?
P1 Cr2 P4 97.17(4) . . ?
C15 Cr2 P2 141.59(8) . . ?
C13 Cr2 P2 121.04(8) . . ?
C12 Cr2 P2 96.75(8) . . ?
C14 Cr2 P2 157.98(8) . . ?
C11 Cr2 P2 106.43(8) . . ?
P5 Cr2 P2 96.89(4) . . ?
P3 Cr2 P2 54.71(4) . . ?
P1 Cr2 P2 55.08(4) . . ?
P4 Cr2 P2 96.80(3) . . ?
C15 Cr2 Cr1 145.97(7) . . ?
C13 Cr2 Cr1 147.01(7) . . ?
C12 Cr2 Cr1 147.64(7) . . ?
C14 Cr2 Cr1 146.14(7) . . ?
C11 Cr2 Cr1 147.13(8) . . ?
P5 Cr2 Cr1 51.74(2) . . ?
P3 Cr2 Cr1 51.94(2) . . ?
P1 Cr2 Cr1 51.99(2) . . ?
P4 Cr2 Cr1 51.90(2) . . ?
P2 Cr2 Cr1 51.94(2) . . ?
C15 C11 C12 108.1(2) . . ?
C15 C11 C16 126.8(3) . . ?
C12 C11 C16 124.9(3) . . ?
C15 C11 Cr2 71.15(14) . . ?
C12 C11 Cr2 71.17(15) . . ?
C16 C11 Cr2 126.47(19) . . ?
C13 C12 C11 108.0(2) . . ?
C13 C12 C17 126.1(3) . . ?
C11 C12 C17 125.9(3) . . ?
C13 C12 Cr2 71.26(15) . . ?
C11 C12 Cr2 71.19(15) . . ?
C17 C12 Cr2 125.72(19) . . ?
C12 C13 C14 108.1(2) . . ?
C12 C13 C18 126.0(3) . . ?
C14 C13 C18 125.7(3) . . ?
C12 C13 Cr2 71.30(15) . . ?
C14 C13 Cr2 71.27(16) . . ?
C18 C13 Cr2 126.95(19) . . ?
C13 C14 C15 108.3(2) . . ?
C13 C14 C19 126.0(3) . . ?
C15 C14 C19 125.7(3) . . ?
C13 C14 Cr2 71.26(16) . . ?
C15 C14 Cr2 71.14(16) . . ?
C19 C14 Cr2 125.56(19) . . ?
C11 C15 C14 107.5(2) . . ?
C11 C15 C20 126.8(3) . . ?
C14 C15 C20 125.5(3) . . ?
C11 C15 Cr2 71.23(15) . . ?
C14 C15 Cr2 71.19(15) . . ?
C20 C15 Cr2 125.68(18) . . ?
C11 C16 H16A 109.5 . . ?
C11 C16 H16B 109.5 . . ?
H16A C16 H16B 109.5 . . ?
C11 C16 H16C 109.5 . . ?
H16A C16 H16C 109.5 . . ?
H16B C16 H16C 109.5 . . ?
C12 C17 H17A 109.5 . . ?
C12 C17 H17B 109.5 . . ?
H17A C17 H17B 109.5 . . ?
C12 C17 H17C 109.5 . . ?
H17A C17 H17C 109.5 . . ?
H17B C17 H17C 109.5 . . ?
C13 C18 H18A 109.5 . . ?
C13 C18 H18B 109.5 . . ?
H18A C18 H18B 109.5 . . ?
C13 C18 H18C 109.5 . . ?
H18A C18 H18C 109.5 . . ?
H18B C18 H18C 109.5 . . ?
C14 C19 H19A 109.5 . . ?
C14 C19 H19B 109.5 . . ?
H19A C19 H19B 109.5 . . ?
C14 C19 H19C 109.5 . . ?
H19A C19 H19C 109.5 . . ?
H19B C19 H19C 109.5 . . ?
C15 C20 H20A 109.5 . . ?
C15 C20 H20B 109.5 . . ?
H20A C20 H20B 109.5 . . ?
C15 C20 H20C 109.5 . . ?
H20A C20 H20C 109.5 . . ?
H20B C20 H20C 109.5 . . ?
C25 C21 C22 107.1(2) . . ?
C25 C21 C26 125.5(2) . . ?
C22 C21 C26 127.2(2) . . ?
C25 C21 Cr3 70.67(15) . . ?
C22 C21 Cr3 70.51(15) . . ?
C26 C21 Cr3 127.8(2) . . ?
C23 C22 C21 108.4(2) . . ?
C23 C22 C27 125.1(3) . . ?
C21 C22 C27 126.3(3) . . ?
C23 C22 Cr3 70.79(15) . . ?
C21 C22 Cr3 71.51(15) . . ?
C27 C22 Cr3 127.0(2) . . ?
C22 C23 C24 108.3(2) . . ?
C22 C23 C28 125.3(3) . . ?
C24 C23 C28 126.2(3) . . ?
C22 C23 Cr3 71.42(16) . . ?
C24 C23 Cr3 71.45(16) . . ?
C28 C23 Cr3 126.8(2) . . ?
C23 C24 C25 107.5(2) . . ?
C23 C24 C29 125.5(3) . . ?
C25 C24 C29 126.9(3) . . ?
C23 C24 Cr3 70.71(17) . . ?
C25 C24 Cr3 70.97(16) . . ?
C29 C24 Cr3 126.3(2) . . ?
C21 C25 C24 108.6(2) . . ?
C21 C25 C30 125.4(3) . . ?
C24 C25 C30 125.9(3) . . ?
C21 C25 Cr3 71.60(16) . . ?
C24 C25 Cr3 71.01(16) . . ?
C30 C25 Cr3 126.3(2) . . ?
C21 C26 H26A 109.5 . . ?
C21 C26 H26B 109.5 . . ?
H26A C26 H26B 109.5 . . ?
C21 C26 H26C 109.5 . . ?
H26A C26 H26C 109.5 . . ?
H26B C26 H26C 109.5 . . ?
C22 C27 H27A 109.5 . . ?
C22 C27 H27B 109.5 . . ?
H27A C27 H27B 109.5 . . ?
C22 C27 H27C 109.5 . . ?
H27A C27 H27C 109.5 . . ?
H27B C27 H27C 109.5 . . ?
C23 C28 H28A 109.5 . . ?
C23 C28 H28B 109.5 . . ?
H28A C28 H28B 109.5 . . ?
C23 C28 H28C 109.5 . . ?
H28A C28 H28C 109.5 . . ?
H28B C28 H28C 109.5 . . ?
C24 C29 H29A 109.5 . . ?
C24 C29 H29B 109.5 . . ?
H29A C29 H29B 109.5 . . ?
C24 C29 H29C 109.5 . . ?
H29A C29 H29C 109.5 . . ?
H29B C29 H29C 109.5 . . ?
C25 C30 H30A 109.5 . . ?
C25 C30 H30B 109.5 . . ?
H30A C30 H30B 109.5 . . ?
C25 C30 H30C 109.5 . . ?
H30A C30 H30C 109.5 . . ?
H30B C30 H30C 109.5 . . ?
C23 Cr3 C22 37.79(11) . . ?
C23 Cr3 C25 63.31(10) . . ?
C22 Cr3 C25 63.13(10) . . ?
C23 Cr3 C24 37.84(10) . . ?
C22 Cr3 C24 63.25(10) . . ?
C25 Cr3 C24 38.02(10) . . ?
C23 Cr3 C21 63.50(10) . . ?
C22 Cr3 C21 37.97(10) . . ?
C25 Cr3 C21 37.72(10) . . ?
C24 Cr3 C21 63.51(10) . . ?
C23 Cr3 P10 147.86(8) . . ?
C22 Cr3 P10 154.40(8) . . ?
C25 Cr3 P10 96.48(8) . . ?
C24 Cr3 P10 110.99(8) . . ?
C21 Cr3 P10 116.44(8) . . ?
C23 Cr3 P6 155.30(8) . . ?
C22 Cr3 P6 117.58(8) . . ?
C25 Cr3 P6 112.05(8) . . ?
C24 Cr3 P6 148.90(8) . . ?
C21 Cr3 P6 97.48(8) . . ?
P10 Cr3 P6 53.33(3) . . ?
C23 Cr3 P9 110.87(8) . . ?
C22 Cr3 P9 147.77(8) . . ?
C25 Cr3 P9 116.39(8) . . ?
C24 Cr3 P9 96.06(7) . . ?
C21 Cr3 P9 154.08(8) . . ?
P10 Cr3 P9 53.65(3) . . ?
P6 Cr3 P9 93.07(3) . . ?
C23 Cr3 P8 96.26(8) . . ?
C22 Cr3 P8 111.46(8) . . ?
C25 Cr3 P8 153.86(8) . . ?
C24 Cr3 P8 115.89(8) . . ?
C21 Cr3 P8 148.56(8) . . ?
P10 Cr3 P8 93.63(3) . . ?
P6 Cr3 P8 93.30(3) . . ?
P9 Cr3 P8 53.24(3) . . ?
C23 Cr3 P7 117.50(8) . . ?
C22 Cr3 P7 98.31(8) . . ?
C25 Cr3 P7 149.70(8) . . ?
C24 Cr3 P7 155.19(8) . . ?
C21 Cr3 P7 113.02(7) . . ?
P10 Cr3 P7 92.73(3) . . ?
P6 Cr3 P7 53.14(3) . . ?
P9 Cr3 P7 92.23(3) . . ?
P8 Cr3 P7 52.98(3) . . ?
P10 P6 P7 108.12(4) . . ?
P10 P6 Cr3 63.29(3) . . ?
P7 P6 Cr3 64.01(3) . . ?
P10 P6 Cr4 63.14(3) . . ?
P7 P6 Cr4 63.14(3) . . ?
Cr3 P6 Cr4 80.55(3) . . ?
P8 P7 P6 108.30(4) . . ?
P8 P7 Cr4 63.95(3) . . ?
P6 P7 Cr4 63.71(3) . . ?
P8 P7 Cr3 63.12(3) . . ?
P6 P7 Cr3 62.85(3) . . ?
Cr4 P7 Cr3 80.30(3) . . ?
P7 P8 P9 107.69(4) . . ?
P7 P8 Cr3 63.90(3) . . ?
P9 P8 Cr3 63.38(3) . . ?
P7 P8 Cr4 63.04(3) . . ?
P9 P8 Cr4 62.43(3) . . ?
Cr3 P8 Cr4 80.24(3) . . ?
P8 P9 P10 108.18(4) . . ?
P8 P9 Cr4 64.27(3) . . ?
P10 P9 Cr4 63.49(3) . . ?
P8 P9 Cr3 63.38(3) . . ?
P10 P9 Cr3 62.94(3) . . ?
Cr4 P9 Cr3 81.02(3) . . ?
P6 P10 P9 107.68(4) . . ?
P6 P10 Cr3 63.37(3) . . ?
P9 P10 Cr3 63.41(3) . . ?
P6 P10 Cr4 63.80(3) . . ?
P9 P10 Cr4 62.66(3) . . ?
Cr3 P10 Cr4 80.86(3) . . ?
C31 Cr4 C32 38.17(10) . . ?
C31 Cr4 C33 63.34(10) . . ?
C32 Cr4 C33 37.86(10) . . ?
C31 Cr4 C35 37.82(10) . . ?
C32 Cr4 C35 63.53(10) . . ?
C33 Cr4 C35 63.17(10) . . ?
C31 Cr4 C34 63.16(10) . . ?
C32 Cr4 C34 63.27(10) . . ?
C33 Cr4 C34 37.66(10) . . ?
C35 Cr4 C34 37.72(10) . . ?
C31 Cr4 P9 140.94(8) . . ?
C32 Cr4 P9 160.61(7) . . ?
C33 Cr4 P9 123.37(8) . . ?
C35 Cr4 P9 106.42(8) . . ?
C34 Cr4 P9 98.37(8) . . ?
C31 Cr4 P10 105.49(7) . . ?
C32 Cr4 P10 140.42(8) . . ?
C33 Cr4 P10 159.82(7) . . ?
C35 Cr4 P10 97.47(7) . . ?
C34 Cr4 P10 123.02(8) . . ?
P9 Cr4 P10 53.85(3) . . ?
C31 Cr4 P7 123.01(8) . . ?
C32 Cr4 P7 97.99(7) . . ?
C33 Cr4 P7 107.10(7) . . ?
C35 Cr4 P7 160.28(8) . . ?
C34 Cr4 P7 141.79(8) . . ?
P9 Cr4 P7 93.25(3) . . ?
P10 Cr4 P7 93.07(3) . . ?
C31 Cr4 P6 97.57(7) . . ?
C32 Cr4 P6 106.20(7) . . ?
C33 Cr4 P6 141.19(7) . . ?
C35 Cr4 P6 122.67(8) . . ?
C34 Cr4 P6 159.69(8) . . ?
P9 Cr4 P6 93.18(3) . . ?
P10 Cr4 P6 53.06(3) . . ?
P7 Cr4 P6 53.15(3) . . ?
C31 Cr4 P8 161.38(8) . . ?
C32 Cr4 P8 123.70(8) . . ?
C33 Cr4 P8 99.29(8) . . ?
C35 Cr4 P8 142.19(8) . . ?
C34 Cr4 P8 107.85(8) . . ?
P9 Cr4 P8 53.30(3) . . ?
P10 Cr4 P8 93.08(3) . . ?
P7 Cr4 P8 53.01(3) . . ?
P6 Cr4 P8 92.45(3) . . ?
C35 C31 C32 108.3(2) . . ?
C35 C31 C36 125.6(3) . . ?
C32 C31 C36 126.0(3) . . ?
C35 C31 Cr4 71.68(16) . . ?
C32 C31 Cr4 71.14(16) . . ?
C36 C31 Cr4 124.74(19) . . ?
C33 C32 C31 107.4(2) . . ?
C33 C32 C37 126.1(3) . . ?
C31 C32 C37 126.4(3) . . ?
C33 C32 Cr4 71.30(16) . . ?
C31 C32 Cr4 70.69(15) . . ?
C37 C32 Cr4 125.02(19) . . ?
C34 C33 C32 108.3(2) . . ?
C34 C33 C38 124.5(2) . . ?
C32 C33 C38 127.1(2) . . ?
C34 C33 Cr4 71.50(15) . . ?
C32 C33 Cr4 70.84(15) . . ?
C38 C33 Cr4 125.6(2) . . ?
C33 C34 C35 108.1(2) . . ?
C33 C34 C39 125.5(3) . . ?
C35 C34 C39 126.3(2) . . ?
C33 C34 Cr4 70.84(15) . . ?
C35 C34 Cr4 70.95(15) . . ?
C39 C34 Cr4 126.8(2) . . ?
C31 C35 C34 107.8(2) . . ?
C31 C35 C40 126.3(3) . . ?
C34 C35 C40 125.8(3) . . ?
C31 C35 Cr4 70.50(15) . . ?
C34 C35 Cr4 71.34(15) . . ?
C40 C35 Cr4 126.20(19) . . ?
C31 C36 H36A 109.5 . . ?
C31 C36 H36B 109.5 . . ?
H36A C36 H36B 109.5 . . ?
C31 C36 H36C 109.5 . . ?
H36A C36 H36C 109.5 . . ?
H36B C36 H36C 109.5 . . ?
C32 C37 H37A 109.5 . . ?
C32 C37 H37B 109.5 . . ?
H37A C37 H37B 109.5 . . ?
C32 C37 H37C 109.5 . . ?
H37A C37 H37C 109.5 . . ?
H37B C37 H37C 109.5 . . ?
C33 C38 H38A 109.5 . . ?
C33 C38 H38B 109.5 . . ?
H38A C38 H38B 109.5 . . ?
C33 C38 H38C 109.5 . . ?
H38A C38 H38C 109.5 . . ?
H38B C38 H38C 109.5 . . ?
C34 C39 H39A 109.5 . . ?
C34 C39 H39B 109.5 . . ?
H39A C39 H39B 109.5 . . ?
C34 C39 H39C 109.5 . . ?
H39A C39 H39C 109.5 . . ?
H39B C39 H39C 109.5 . . ?
C35 C40 H40A 109.5 . . ?
C35 C40 H40B 109.5 . . ?
H40A C40 H40B 109.5 . . ?
C35 C40 H40C 109.5 . . ?
H40A C40 H40C 109.5 . . ?
H40B C40 H40C 109.5 . . ?

loop_
_geom_bond_atom_site_label_1
_geom_bond_atom_site_label_2
_geom_bond_distance
_geom_bond_site_symmetry_2
_geom_bond_publ_flag
Sb1 F6 1.8702(19) . ?
Sb1 F4 1.8728(18) . ?
Sb1 F2 1.873(2) . ?
Sb1 F5 1.879(2) . ?
Sb1 F3 1.879(2) . ?
Sb1 F1 1.879(2) . ?
Sb2 F7 1.853(2) . ?
Sb2 F12 1.867(2) . ?
Sb2 F8 1.868(2) . ?
Sb2 F11 1.8680(19) . ?
Sb2 F9 1.872(2) . ?
Sb2 F10 1.879(2) . ?
C1 C2 1.433(4) . ?
C1 C5 1.434(4) . ?
C1 C6 1.477(4) . ?
C1 Cr1 2.216(3) . ?
C2 C3 1.421(4) . ?
C2 C7 1.497(4) . ?
C2 Cr1 2.206(3) . ?
C3 C4 1.439(4) . ?
C3 C8 1.501(4) . ?
C3 Cr1 2.202(3) . ?
C4 C5 1.424(4) . ?
C4 C9 1.498(4) . ?
C4 Cr1 2.217(3) . ?
C5 C10 1.500(4) . ?
C5 Cr1 2.221(3) . ?
C6 H6A 0.9800 . ?
C6 H6B 0.9800 . ?
C6 H6C 0.9800 . ?
C7 H7A 0.9800 . ?
C7 H7B 0.9800 . ?
C7 H7C 0.9800 . ?
C8 H8A 0.9800 . ?
C8 H8B 0.9800 . ?
C8 H8C 0.9800 . ?
C9 H9A 0.9800 . ?
C9 H9B 0.9800 . ?
C9 H9C 0.9800 . ?
C10 H10A 0.9800 . ?
C10 H10B 0.9800 . ?
C10 H10C 0.9800 . ?
Cr1 P5 2.3768(9) . ?
Cr1 P3 2.3850(9) . ?
Cr1 P4 2.3855(10) . ?
Cr1 P2 2.3881(9) . ?
Cr1 P1 2.3880(9) . ?
Cr1 Cr2 2.9420(6) . ?
P1 P2 2.2105(16) . ?
P1 P5 2.2126(16) . ?
P1 Cr2 2.3861(10) . ?
P2 P3 2.1949(16) . ?
P2 Cr2 2.3944(10) . ?
P3 P4 2.2128(15) . ?
P3 Cr2 2.3821(9) . ?
P4 P5 2.2083(16) . ?
P4 Cr2 2.3895(9) . ?
P5 Cr2 2.3805(9) . ?
Cr2 C15 2.215(3) . ?
Cr2 C13 2.216(3) . ?
Cr2 C12 2.216(3) . ?
Cr2 C14 2.216(3) . ?
Cr2 C11 2.216(3) . ?
C11 C15 1.429(4) . ?
C11 C12 1.430(4) . ?
C11 C16 1.486(4) . ?
C12 C13 1.422(4) . ?
C12 C17 1.499(4) . ?
C13 C14 1.423(4) . ?
C13 C18 1.503(4) . ?
C14 C15 1.431(4) . ?
C14 C19 1.496(4) . ?
C15 C20 1.498(4) . ?
C16 H16A 0.9800 . ?
C16 H16B 0.9800 . ?
C16 H16C 0.9800 . ?
C17 H17A 0.9800 . ?
C17 H17B 0.9800 . ?
C17 H17C 0.9800 . ?
C18 H18A 0.9800 . ?
C18 H18B 0.9800 . ?
C18 H18C 0.9800 . ?
C19 H19A 0.9800 . ?
C19 H19B 0.9800 . ?
C19 H19C 0.9800 . ?
C20 H20A 0.9800 . ?
C20 H20B 0.9800 . ?
C20 H20C 0.9800 . ?
C21 C25 1.429(4) . ?
C21 C22 1.438(4) . ?
C21 C26 1.497(4) . ?
C21 Cr3 2.216(3) . ?
C22 C23 1.424(4) . ?
C22 C27 1.500(4) . ?
C22 Cr3 2.203(3) . ?
C23 C24 1.427(4) . ?
C23 C28 1.504(4) . ?
C23 Cr3 2.195(3) . ?
C24 C25 1.436(4) . ?
C24 C29 1.499(4) . ?
C24 Cr3 2.205(3) . ?
C25 C30 1.509(4) . ?
C25 Cr3 2.204(3) . ?
C26 H26A 0.9800 . ?
C26 H26B 0.9800 . ?
C26 H26C 0.9800 . ?
C27 H27A 0.9800 . ?
C27 H27B 0.9800 . ?
C27 H27C 0.9800 . ?
C28 H28A 0.9800 . ?
C28 H28B 0.9800 . ?
C28 H28C 0.9800 . ?
C29 H29A 0.9800 . ?
C29 H29B 0.9800 . ?
C29 H29C 0.9800 . ?
C30 H30A 0.9800 . ?
C30 H30B 0.9800 . ?
C30 H30C 0.9800 . ?
Cr3 P10 2.4322(8) . ?
Cr3 P6 2.4340(9) . ?
Cr3 P9 2.4423(9) . ?
Cr3 P8 2.4424(9) . ?
Cr3 P7 2.4588(9) . ?
P6 P10 2.1840(11) . ?
P6 P7 2.1885(11) . ?
P6 Cr4 2.4518(8) . ?
P7 P8 2.1862(12) . ?
P7 Cr4 2.4397(8) . ?
P8 P9 2.1888(11) . ?
P8 Cr4 2.4591(9) . ?
P9 P10 2.1997(12) . ?
P9 Cr4 2.4199(9) . ?
P10 Cr4 2.4378(8) . ?
Cr4 C31 2.193(3) . ?
Cr4 C32 2.199(3) . ?
Cr4 C33 2.205(3) . ?
Cr4 C35 2.209(3) . ?
Cr4 C34 2.214(3) . ?
C31 C35 1.427(4) . ?
C31 C32 1.436(4) . ?
C31 C36 1.501(4) . ?
C32 C33 1.429(4) . ?
C32 C37 1.502(4) . ?
C33 C34 1.426(4) . ?
C33 C38 1.507(4) . ?
C34 C35 1.430(4) . ?
C34 C39 1.498(4) . ?
C35 C40 1.500(4) . ?
C36 H36A 0.9800 . ?
C36 H36B 0.9800 . ?
C36 H36C 0.9800 . ?
C37 H37A 0.9800 . ?
C37 H37B 0.9800 . ?
C37 H37C 0.9800 . ?
C38 H38A 0.9800 . ?
C38 H38B 0.9800 . ?
C38 H38C 0.9800 . ?
C39 H39A 0.9800 . ?
C39 H39B 0.9800 . ?
C39 H39C 0.9800 . ?
C40 H40A 0.9800 . ?
C40 H40B 0.9800 . ?
C40 H40C 0.9800 . ?

loop_
_geom_torsion_atom_site_label_1
_geom_torsion_atom_site_label_2
_geom_torsion_atom_site_label_3
_geom_torsion_atom_site_label_4
_geom_torsion
_geom_torsion_site_symmetry_1
_geom_torsion_site_symmetry_2
_geom_torsion_site_symmetry_3
_geom_torsion_site_symmetry_4
_geom_torsion_publ_flag
C5 C1 C2 C3 0.0(3) . . . . ?
C6 C1 C2 C3 176.8(3) . . . . ?
Cr1 C1 C2 C3 -62.08(18) . . . . ?
C5 C1 C2 C7 -176.6(3) . . . . ?
C6 C1 C2 C7 0.3(5) . . . . ?
Cr1 C1 C2 C7 121.4(3) . . . . ?
C5 C1 C2 Cr1 62.06(19) . . . . ?
C6 C1 C2 Cr1 -121.1(3) . . . . ?
C1 C2 C3 C4 0.1(3) . . . . ?
C7 C2 C3 C4 176.6(3) . . . . ?
Cr1 C2 C3 C4 -62.27(18) . . . . ?
C1 C2 C3 C8 -177.4(3) . . . . ?
C7 C2 C3 C8 -1.0(4) . . . . ?
Cr1 C2 C3 C8 120.2(3) . . . . ?
C1 C2 C3 Cr1 62.37(19) . . . . ?
C7 C2 C3 Cr1 -121.2(3) . . . . ?
C2 C3 C4 C5 -0.1(3) . . . . ?
C8 C3 C4 C5 177.5(2) . . . . ?
Cr1 C3 C4 C5 -62.27(18) . . . . ?
C2 C3 C4 C9 -177.1(3) . . . . ?
C8 C3 C4 C9 0.5(4) . . . . ?
Cr1 C3 C4 C9 120.8(3) . . . . ?
C2 C3 C4 Cr1 62.13(18) . . . . ?
C8 C3 C4 Cr1 -120.2(3) . . . . ?
C3 C4 C5 C1 0.1(3) . . . . ?
C9 C4 C5 C1 177.1(3) . . . . ?
Cr1 C4 C5 C1 -61.49(19) . . . . ?
C3 C4 C5 C10 -175.0(3) . . . . ?
C9 C4 C5 C10 2.0(4) . . . . ?
Cr1 C4 C5 C10 123.4(3) . . . . ?
C3 C4 C5 Cr1 61.61(18) . . . . ?
C9 C4 C5 Cr1 -121.4(3) . . . . ?
C2 C1 C5 C4 -0.1(3) . . . . ?
C6 C1 C5 C4 -177.0(3) . . . . ?
Cr1 C1 C5 C4 61.60(19) . . . . ?
C2 C1 C5 C10 175.2(3) . . . . ?
C6 C1 C5 C10 -1.7(5) . . . . ?
Cr1 C1 C5 C10 -123.2(3) . . . . ?
C2 C1 C5 Cr1 -61.66(19) . . . . ?
C6 C1 C5 Cr1 121.4(3) . . . . ?
C4 C3 Cr1 C2 117.8(2) . . . . ?
C8 C3 Cr1 C2 -122.5(3) . . . . ?
C2 C3 Cr1 C1 -37.74(15) . . . . ?
C4 C3 Cr1 C1 80.04(17) . . . . ?
C8 C3 Cr1 C1 -160.2(3) . . . . ?
C2 C3 Cr1 C4 -117.8(2) . . . . ?
C8 C3 Cr1 C4 119.7(3) . . . . ?
C2 C3 Cr1 C5 -80.31(17) . . . . ?
C4 C3 Cr1 C5 37.47(16) . . . . ?
C8 C3 Cr1 C5 157.2(3) . . . . ?
C2 C3 Cr1 P5 -150.56(13) . . . . ?
C4 C3 Cr1 P5 -32.8(2) . . . . ?
C8 C3 Cr1 P5 87.0(2) . . . . ?
C2 C3 Cr1 P3 101.99(15) . . . . ?
C4 C3 Cr1 P3 -140.23(15) . . . . ?
C8 C3 Cr1 P3 -20.5(2) . . . . ?
C2 C3 Cr1 P4 157.77(14) . . . . ?
C4 C3 Cr1 P4 -84.45(16) . . . . ?
C8 C3 Cr1 P4 35.3(2) . . . . ?
C2 C3 Cr1 P2 50.47(17) . . . . ?
C4 C3 Cr1 P2 168.25(13) . . . . ?
C8 C3 Cr1 P2 -72.0(3) . . . . ?
C2 C3 Cr1 P1 -28.8(3) . . . . ?
C4 C3 Cr1 P1 88.9(3) . . . . ?
C8 C3 Cr1 P1 -151.3(2) . . . . ?
C2 C3 Cr1 Cr2 120.88(16) . . . . ?
C4 C3 Cr1 Cr2 -121.34(15) . . . . ?
C8 C3 Cr1 Cr2 -1.6(3) . . . . ?
C1 C2 Cr1 C3 -117.2(2) . . . . ?
C7 C2 Cr1 C3 122.0(3) . . . . ?
C3 C2 Cr1 C1 117.2(2) . . . . ?
C7 C2 Cr1 C1 -120.7(3) . . . . ?
C3 C2 Cr1 C4 37.56(15) . . . . ?
C1 C2 Cr1 C4 -79.65(17) . . . . ?
C7 C2 Cr1 C4 159.6(3) . . . . ?
C3 C2 Cr1 C5 79.70(17) . . . . ?
C1 C2 Cr1 C5 -37.51(16) . . . . ?
C7 C2 Cr1 C5 -158.3(3) . . . . ?
C3 C2 Cr1 P5 86.4(3) . . . . ?
C1 C2 Cr1 P5 -30.9(3) . . . . ?
C7 C2 Cr1 P5 -151.6(2) . . . . ?
C3 C2 Cr1 P3 -84.39(15) . . . . ?
C1 C2 Cr1 P3 158.40(15) . . . . ?
C7 C2 Cr1 P3 37.7(3) . . . . ?
C3 C2 Cr1 P4 -32.3(2) . . . . ?
C1 C2 Cr1 P4 -149.52(14) . . . . ?
C7 C2 Cr1 P4 89.7(3) . . . . ?
C3 C2 Cr1 P2 -139.66(14) . . . . ?
C1 C2 Cr1 P2 103.13(16) . . . . ?
C7 C2 Cr1 P2 -17.6(3) . . . . ?
C3 C2 Cr1 P1 168.58(13) . . . . ?
C1 C2 Cr1 P1 51.37(18) . . . . ?
C7 C2 Cr1 P1 -69.4(3) . . . . ?
C3 C2 Cr1 Cr2 -120.19(16) . . . . ?
C1 C2 Cr1 Cr2 122.59(16) . . . . ?
C7 C2 Cr1 Cr2 1.8(3) . . . . ?
C2 C1 Cr1 C3 37.56(16) . . . . ?
C5 C1 Cr1 C3 -79.86(17) . . . . ?
C6 C1 Cr1 C3 159.2(3) . . . . ?
C5 C1 Cr1 C2 -117.4(2) . . . . ?
C6 C1 Cr1 C2 121.7(3) . . . . ?
C2 C1 Cr1 C4 80.42(17) . . . . ?
C5 C1 Cr1 C4 -36.99(15) . . . . ?
C6 C1 Cr1 C4 -157.9(3) . . . . ?
C2 C1 Cr1 C5 117.4(2) . . . . ?
C6 C1 Cr1 C5 -120.9(3) . . . . ?
C2 C1 Cr1 P5 167.95(14) . . . . ?
C5 C1 Cr1 P5 50.54(18) . . . . ?
C6 C1 Cr1 P5 -70.4(3) . . . . ?
C2 C1 Cr1 P3 -31.5(2) . . . . ?
C5 C1 Cr1 P3 -148.94(13) . . . . ?
C6 C1 Cr1 P3 90.1(3) . . . . ?
C2 C1 Cr1 P4 85.5(3) . . . . ?
C5 C1 Cr1 P4 -31.9(3) . . . . ?
C6 C1 Cr1 P4 -152.8(2) . . . . ?
C2 C1 Cr1 P2 -83.57(16) . . . . ?
C5 C1 Cr1 P2 159.02(14) . . . . ?
C6 C1 Cr1 P2 38.1(2) . . . . ?
C2 C1 Cr1 P1 -139.41(16) . . . . ?
C5 C1 Cr1 P1 103.17(15) . . . . ?
C6 C1 Cr1 P1 -17.7(2) . . . . ?
C2 C1 Cr1 Cr2 -120.36(16) . . . . ?
C5 C1 Cr1 Cr2 122.23(16) . . . . ?
C6 C1 Cr1 Cr2 1.3(3) . . . . ?
C5 C4 Cr1 C3 117.0(2) . . . . ?
C9 C4 Cr1 C3 -121.2(3) . . . . ?
C5 C4 Cr1 C2 79.84(17) . . . . ?
C3 C4 Cr1 C2 -37.19(16) . . . . ?
C9 C4 Cr1 C2 -158.4(3) . . . . ?
C5 C4 Cr1 C1 37.27(16) . . . . ?
C3 C4 Cr1 C1 -79.76(17) . . . . ?
C9 C4 Cr1 C1 159.1(3) . . . . ?
C3 C4 Cr1 C5 -117.0(2) . . . . ?
C9 C4 Cr1 C5 121.8(3) . . . . ?
C5 C4 Cr1 P5 -85.18(15) . . . . ?
C3 C4 Cr1 P5 157.80(15) . . . . ?
C9 C4 Cr1 P5 36.6(2) . . . . ?
C5 C4 Cr1 P3 167.03(13) . . . . ?
C3 C4 Cr1 P3 50.00(18) . . . . ?
C9 C4 Cr1 P3 -71.2(2) . . . . ?
C5 C4 Cr1 P4 -140.94(15) . . . . ?
C3 C4 Cr1 P4 102.04(16) . . . . ?
C9 C4 Cr1 P4 -19.1(2) . . . . ?
C5 C4 Cr1 P2 87.8(3) . . . . ?
C3 C4 Cr1 P2 -29.2(3) . . . . ?
C9 C4 Cr1 P2 -150.4(2) . . . . ?
C5 C4 Cr1 P1 -32.9(2) . . . . ?
C3 C4 Cr1 P1 -149.89(14) . . . . ?
C9 C4 Cr1 P1 88.9(2) . . . . ?
C5 C4 Cr1 Cr2 -122.44(15) . . . . ?
C3 C4 Cr1 Cr2 120.53(16) . . . . ?
C9 C4 Cr1 Cr2 -0.7(3) . . . . ?
C4 C5 Cr1 C3 -38.03(15) . . . . ?
C1 C5 Cr1 C3 80.04(17) . . . . ?
C10 C5 Cr1 C3 -160.3(3) . . . . ?
C4 C5 Cr1 C2 -80.47(17) . . . . ?
C1 C5 Cr1 C2 37.60(16) . . . . ?
C10 C5 Cr1 C2 157.3(3) . . . . ?
C4 C5 Cr1 C1 -118.1(2) . . . . ?
C10 C5 Cr1 C1 119.7(3) . . . . ?
C1 C5 Cr1 C4 118.1(2) . . . . ?
C10 C5 Cr1 C4 -122.3(3) . . . . ?
C4 C5 Cr1 P5 101.77(15) . . . . ?
C1 C5 Cr1 P5 -140.16(15) . . . . ?
C10 C5 Cr1 P5 -20.5(3) . . . . ?
C4 C5 Cr1 P3 -31.6(3) . . . . ?
C1 C5 Cr1 P3 86.5(3) . . . . ?
C10 C5 Cr1 P3 -153.86(19) . . . . ?
C4 C5 Cr1 P4 48.99(17) . . . . ?
C1 C5 Cr1 P4 167.06(13) . . . . ?
C10 C5 Cr1 P4 -73.3(3) . . . . ?
C4 C5 Cr1 P2 -149.09(13) . . . . ?
C1 C5 Cr1 P2 -31.0(2) . . . . ?
C10 C5 Cr1 P2 88.6(3) . . . . ?
C4 C5 Cr1 P1 157.82(14) . . . . ?
C1 C5 Cr1 P1 -84.11(15) . . . . ?
C10 C5 Cr1 P1 35.5(3) . . . . ?
C4 C5 Cr1 Cr2 120.00(16) . . . . ?
C1 C5 Cr1 Cr2 -121.93(16) . . . . ?
C10 C5 Cr1 Cr2 -2.3(4) . . . . ?
C3 Cr1 P1 P2 92.9(2) . . . . ?
C2 Cr1 P1 P2 72.00(9) . . . . ?
C1 Cr1 P1 P2 100.88(8) . . . . ?
C4 Cr1 P1 P2 158.61(11) . . . . ?
C5 Cr1 P1 P2 138.74(8) . . . . ?
P5 Cr1 P1 P2 -131.79(5) . . . . ?
P3 Cr1 P1 P2 -37.90(4) . . . . ?
P4 Cr1 P1 P2 -93.61(5) . . . . ?
Cr2 Cr1 P1 P2 -66.13(4) . . . . ?
C3 Cr1 P1 P5 -135.3(2) . . . . ?
C2 Cr1 P1 P5 -156.21(9) . . . . ?
C1 Cr1 P1 P5 -127.33(8) . . . . ?
C4 Cr1 P1 P5 -69.60(11) . . . . ?
C5 Cr1 P1 P5 -89.47(8) . . . . ?
P3 Cr1 P1 P5 93.88(4) . . . . ?
P4 Cr1 P1 P5 38.17(4) . . . . ?
P2 Cr1 P1 P5 131.79(5) . . . . ?
Cr2 Cr1 P1 P5 65.66(4) . . . . ?
C3 Cr1 P1 Cr2 159.0(2) . . . . ?
C2 Cr1 P1 Cr2 138.13(9) . . . . ?
C1 Cr1 P1 Cr2 167.01(8) . . . . ?
C4 Cr1 P1 Cr2 -135.26(11) . . . . ?
C5 Cr1 P1 Cr2 -155.13(8) . . . . ?
P5 Cr1 P1 Cr2 -65.66(4) . . . . ?
P3 Cr1 P1 Cr2 28.23(4) . . . . ?
P4 Cr1 P1 Cr2 -27.48(4) . . . . ?
P2 Cr1 P1 Cr2 66.13(4) . . . . ?
P5 P1 P2 P3 0.44(6) . . . . ?
Cr2 P1 P2 P3 -43.76(4) . . . . ?
Cr1 P1 P2 P3 44.21(4) . . . . ?
P5 P1 P2 Cr1 -43.77(4) . . . . ?
Cr2 P1 P2 Cr1 -87.97(3) . . . . ?
P5 P1 P2 Cr2 44.20(4) . . . . ?
Cr1 P1 P2 Cr2 87.97(3) . . . . ?
C3 Cr1 P2 P3 72.29(10) . . . . ?
C2 Cr1 P2 P3 100.58(8) . . . . ?
C1 Cr1 P2 P3 138.40(8) . . . . ?
C4 Cr1 P2 P3 93.4(2) . . . . ?
C5 Cr1 P2 P3 157.29(11) . . . . ?
P5 Cr1 P2 P3 -93.47(4) . . . . ?
P4 Cr1 P2 P3 -37.75(4) . . . . ?
P1 Cr1 P2 P3 -131.65(5) . . . . ?
Cr2 Cr1 P2 P3 -65.87(3) . . . . ?
C3 Cr1 P2 P1 -156.06(10) . . . . ?
C2 Cr1 P2 P1 -127.77(8) . . . . ?
C1 Cr1 P2 P1 -89.95(8) . . . . ?
C4 Cr1 P2 P1 -134.9(2) . . . . ?
C5 Cr1 P2 P1 -71.06(11) . . . . ?
P5 Cr1 P2 P1 38.18(5) . . . . ?
P3 Cr1 P2 P1 131.65(5) . . . . ?
P4 Cr1 P2 P1 93.90(4) . . . . ?
Cr2 Cr1 P2 P1 65.78(4) . . . . ?
C3 Cr1 P2 Cr2 138.16(9) . . . . ?
C2 Cr1 P2 Cr2 166.45(8) . . . . ?
C1 Cr1 P2 Cr2 -155.73(8) . . . . ?
C4 Cr1 P2 Cr2 159.3(2) . . . . ?
C5 Cr1 P2 Cr2 -136.84(11) . . . . ?
P5 Cr1 P2 Cr2 -27.60(4) . . . . ?
P3 Cr1 P2 Cr2 65.87(3) . . . . ?
P4 Cr1 P2 Cr2 28.12(4) . . . . ?
P1 Cr1 P2 Cr2 -65.78(4) . . . . ?
P1 P2 P3 P4 -0.46(6) . . . . ?
Cr1 P2 P3 P4 43.69(4) . . . . ?
Cr2 P2 P3 P4 -44.17(4) . . . . ?
P1 P2 P3 Cr2 43.72(4) . . . . ?
Cr1 P2 P3 Cr2 87.87(3) . . . . ?
P1 P2 P3 Cr1 -44.15(4) . . . . ?
Cr2 P2 P3 Cr1 -87.87(3) . . . . ?
C3 Cr1 P3 P2 -126.93(8) . . . . ?
C2 Cr1 P3 P2 -89.24(9) . . . . ?
C1 Cr1 P3 P2 -70.08(12) . . . . ?
C4 Cr1 P3 P2 -155.26(9) . . . . ?
C5 Cr1 P3 P2 -132.7(2) . . . . ?
P5 Cr1 P3 P2 93.88(4) . . . . ?
P4 Cr1 P3 P2 132.33(5) . . . . ?
P1 Cr1 P3 P2 38.11(4) . . . . ?
Cr2 Cr1 P3 P2 66.38(4) . . . . ?
C3 Cr1 P3 P4 100.74(8) . . . . ?
C2 Cr1 P3 P4 138.44(9) . . . . ?
C1 Cr1 P3 P4 157.59(12) . . . . ?
C4 Cr1 P3 P4 72.41(9) . . . . ?
C5 Cr1 P3 P4 95.0(2) . . . . ?
P5 Cr1 P3 P4 -38.45(4) . . . . ?
P2 Cr1 P3 P4 -132.33(5) . . . . ?
P1 Cr1 P3 P4 -94.21(4) . . . . ?
Cr2 Cr1 P3 P4 -65.95(3) . . . . ?
C3 Cr1 P3 Cr2 166.70(8) . . . . ?
C2 Cr1 P3 Cr2 -155.61(8) . . . . ?
C1 Cr1 P3 Cr2 -136.46(11) . . . . ?
C4 Cr1 P3 Cr2 138.36(9) . . . . ?
C5 Cr1 P3 Cr2 160.9(2) . . . . ?
P5 Cr1 P3 Cr2 27.50(4) . . . . ?
P4 Cr1 P3 Cr2 65.95(3) . . . . ?
P2 Cr1 P3 Cr2 -66.38(4) . . . . ?
P1 Cr1 P3 Cr2 -28.26(4) . . . . ?
P2 P3 P4 P5 0.30(6) . . . . ?
Cr2 P3 P4 P5 -44.07(4) . . . . ?
Cr1 P3 P4 P5 44.15(4) . . . . ?
P2 P3 P4 Cr1 -43.85(4) . . . . ?
Cr2 P3 P4 Cr1 -88.22(3) . . . . ?
P2 P3 P4 Cr2 44.37(4) . . . . ?
Cr1 P3 P4 Cr2 88.22(3) . . . . ?
C3 Cr1 P4 P5 139.53(8) . . . . ?
C2 Cr1 P4 P5 159.05(11) . . . . ?
C1 Cr1 P4 P5 96.9(2) . . . . ?
C4 Cr1 P4 P5 101.45(8) . . . . ?
C5 Cr1 P4 P5 73.96(9) . . . . ?
P3 Cr1 P4 P5 -131.30(5) . . . . ?
P2 Cr1 P4 P5 -93.83(4) . . . . ?
P1 Cr1 P4 P5 -38.22(4) . . . . ?
Cr2 Cr1 P4 P5 -65.66(3) . . . . ?
C3 Cr1 P4 P3 -89.17(8) . . . . ?
C2 Cr1 P4 P3 -69.65(11) . . . . ?
C1 Cr1 P4 P3 -131.8(2) . . . . ?
C4 Cr1 P4 P3 -127.25(8) . . . . ?
C5 Cr1 P4 P3 -154.74(9) . . . . ?
P5 Cr1 P4 P3 131.30(5) . . . . ?
P2 Cr1 P4 P3 37.47(4) . . . . ?
P1 Cr1 P4 P3 93.08(4) . . . . ?
Cr2 Cr1 P4 P3 65.64(3) . . . . ?
C3 Cr1 P4 Cr2 -154.81(8) . . . . ?
C2 Cr1 P4 Cr2 -135.29(11) . . . . ?
C1 Cr1 P4 Cr2 162.6(2) . . . . ?
C4 Cr1 P4 Cr2 167.11(7) . . . . ?
C5 Cr1 P4 Cr2 139.62(9) . . . . ?
P5 Cr1 P4 Cr2 65.66(3) . . . . ?
P3 Cr1 P4 Cr2 -65.64(3) . . . . ?
P2 Cr1 P4 Cr2 -28.16(4) . . . . ?
P1 Cr1 P4 Cr2 27.44(4) . . . . ?
P3 P4 P5 P1 -0.03(6) . . . . ?
Cr1 P4 P5 P1 44.21(4) . . . . ?
Cr2 P4 P5 P1 -44.09(4) . . . . ?
P3 P4 P5 Cr1 -44.24(4) . . . . ?
Cr2 P4 P5 Cr1 -88.30(3) . . . . ?
P3 P4 P5 Cr2 44.06(4) . . . . ?
Cr1 P4 P5 Cr2 88.30(3) . . . . ?
P2 P1 P5 P4 -0.25(6) . . . . ?
Cr2 P1 P5 P4 44.17(4) . . . . ?
Cr1 P1 P5 P4 -44.21(4) . . . . ?
P2 P1 P5 Cr1 43.95(4) . . . . ?
Cr2 P1 P5 Cr1 88.37(3) . . . . ?
P2 P1 P5 Cr2 -44.42(4) . . . . ?
Cr1 P1 P5 Cr2 -88.37(3) . . . . ?
C3 Cr1 P5 P4 -68.77(12) . . . . ?
C2 Cr1 P5 P4 -132.4(3) . . . . ?
C1 Cr1 P5 P4 -154.89(10) . . . . ?
C4 Cr1 P5 P4 -88.79(8) . . . . ?
C5 Cr1 P5 P4 -126.45(8) . . . . ?
P3 Cr1 P5 P4 38.46(4) . . . . ?
P2 Cr1 P5 P4 93.67(4) . . . . ?
P1 Cr1 P5 P4 131.74(5) . . . . ?
Cr2 Cr1 P5 P4 65.96(3) . . . . ?
C3 Cr1 P5 P1 159.49(12) . . . . ?
C2 Cr1 P5 P1 95.8(3) . . . . ?
C1 Cr1 P5 P1 73.37(10) . . . . ?
C4 Cr1 P5 P1 139.47(8) . . . . ?
C5 Cr1 P5 P1 101.82(8) . . . . ?
P3 Cr1 P5 P1 -93.28(4) . . . . ?
P4 Cr1 P5 P1 -131.74(5) . . . . ?
P2 Cr1 P5 P1 -38.07(4) . . . . ?
Cr2 Cr1 P5 P1 -65.78(4) . . . . ?
C3 Cr1 P5 Cr2 -134.73(11) . . . . ?
C2 Cr1 P5 Cr2 161.6(2) . . . . ?
C1 Cr1 P5 Cr2 139.15(10) . . . . ?
C4 Cr1 P5 Cr2 -154.75(8) . . . . ?
C5 Cr1 P5 Cr2 167.60(8) . . . . ?
P3 Cr1 P5 Cr2 -27.50(4) . . . . ?
P4 Cr1 P5 Cr2 -65.96(3) . . . . ?
P2 Cr1 P5 Cr2 27.71(4) . . . . ?
P1 Cr1 P5 Cr2 65.78(4) . . . . ?
P4 P5 Cr2 C15 123.01(8) . . . . ?
P1 P5 Cr2 C15 -105.17(8) . . . . ?
Cr1 P5 Cr2 C15 -171.09(8) . . . . ?
P4 P5 Cr2 C13 70.37(12) . . . . ?
P1 P5 Cr2 C13 -157.82(12) . . . . ?
Cr1 P5 Cr2 C13 136.26(12) . . . . ?
P4 P5 Cr2 C12 140.5(2) . . . . ?
P1 P5 Cr2 C12 -87.7(2) . . . . ?
Cr1 P5 Cr2 C12 -153.6(2) . . . . ?
P4 P5 Cr2 C14 86.03(8) . . . . ?
P1 P5 Cr2 C14 -142.16(8) . . . . ?
Cr1 P5 Cr2 C14 151.92(8) . . . . ?
P4 P5 Cr2 C11 152.94(9) . . . . ?
P1 P5 Cr2 C11 -75.25(9) . . . . ?
Cr1 P5 Cr2 C11 -141.17(9) . . . . ?
P4 P5 Cr2 P3 -38.37(4) . . . . ?
P1 P5 Cr2 P3 93.45(4) . . . . ?
Cr1 P5 Cr2 P3 27.53(4) . . . . ?
P4 P5 Cr2 P1 -131.81(5) . . . . ?
Cr1 P5 Cr2 P1 -65.92(3) . . . . ?
P1 P5 Cr2 P4 131.81(5) . . . . ?
Cr1 P5 Cr2 P4 65.90(3) . . . . ?
P4 P5 Cr2 P2 -93.51(4) . . . . ?
P1 P5 Cr2 P2 38.30(4) . . . . ?
Cr1 P5 Cr2 P2 -27.62(4) . . . . ?
P4 P5 Cr2 Cr1 -65.90(3) . . . . ?
P1 P5 Cr2 Cr1 65.92(3) . . . . ?
P2 P3 Cr2 C15 143.8(2) . . . . ?
P4 P3 Cr2 C15 -84.4(2) . . . . ?
Cr1 P3 Cr2 C15 -150.12(19) . . . . ?
P2 P3 Cr2 C13 123.85(8) . . . . ?
P4 P3 Cr2 C13 -104.28(8) . . . . ?
Cr1 P3 Cr2 C13 -170.05(8) . . . . ?
P2 P3 Cr2 C12 86.92(9) . . . . ?
P4 P3 Cr2 C12 -141.22(9) . . . . ?
Cr1 P3 Cr2 C12 153.02(8) . . . . ?
P2 P3 Cr2 C14 154.26(9) . . . . ?
P4 P3 Cr2 C14 -73.88(9) . . . . ?
Cr1 P3 Cr2 C14 -139.64(9) . . . . ?
P2 P3 Cr2 C11 70.69(13) . . . . ?
P4 P3 Cr2 C11 -157.45(13) . . . . ?
Cr1 P3 Cr2 C11 136.79(12) . . . . ?
P2 P3 Cr2 P5 -93.56(5) . . . . ?
P4 P3 Cr2 P5 38.31(5) . . . . ?
Cr1 P3 Cr2 P5 -27.45(4) . . . . ?
P2 P3 Cr2 P1 -37.81(4) . . . . ?
P4 P3 Cr2 P1 94.06(4) . . . . ?
Cr1 P3 Cr2 P1 28.29(4) . . . . ?
P2 P3 Cr2 P4 -131.87(5) . . . . ?
Cr1 P3 Cr2 P4 -65.76(4) . . . . ?
P4 P3 Cr2 P2 131.87(5) . . . . ?
Cr1 P3 Cr2 P2 66.11(3) . . . . ?
P2 P3 Cr2 Cr1 -66.11(3) . . . . ?
P4 P3 Cr2 Cr1 65.76(4) . . . . ?
P2 P1 Cr2 C15 -143.01(8) . . . . ?
P5 P1 Cr2 C15 85.61(8) . . . . ?
Cr1 P1 Cr2 C15 151.11(7) . . . . ?
P2 P1 Cr2 C13 -87.6(2) . . . . ?
P5 P1 Cr2 C13 141.0(2) . . . . ?
Cr1 P1 Cr2 C13 -153.5(2) . . . . ?
P2 P1 Cr2 C12 -75.62(9) . . . . ?
P5 P1 Cr2 C12 153.01(9) . . . . ?
Cr1 P1 Cr2 C12 -141.50(8) . . . . ?
P2 P1 Cr2 C14 -158.94(12) . . . . ?
P5 P1 Cr2 C14 69.69(12) . . . . ?
Cr1 P1 Cr2 C14 135.18(12) . . . . ?
P2 P1 Cr2 C11 -105.87(8) . . . . ?
P5 P1 Cr2 C11 122.76(8) . . . . ?
Cr1 P1 Cr2 C11 -171.75(7) . . . . ?
P2 P1 Cr2 P5 131.37(4) . . . . ?
Cr1 P1 Cr2 P5 65.49(3) . . . . ?
P2 P1 Cr2 P3 37.61(4) . . . . ?
P5 P1 Cr2 P3 -93.76(4) . . . . ?
Cr1 P1 Cr2 P3 -28.27(4) . . . . ?
P2 P1 Cr2 P4 93.31(4) . . . . ?
P5 P1 Cr2 P4 -38.06(4) . . . . ?
Cr1 P1 Cr2 P4 27.43(4) . . . . ?
P5 P1 Cr2 P2 -131.37(4) . . . . ?
Cr1 P1 Cr2 P2 -65.88(3) . . . . ?
P2 P1 Cr2 Cr1 65.88(3) . . . . ?
P5 P1 Cr2 Cr1 -65.49(3) . . . . ?
P5 P4 Cr2 C15 -74.25(9) . . . . ?
P3 P4 Cr2 C15 154.33(9) . . . . ?
Cr1 P4 Cr2 C15 -139.86(9) . . . . ?
P5 P4 Cr2 C13 -141.49(8) . . . . ?
P3 P4 Cr2 C13 87.08(8) . . . . ?
Cr1 P4 Cr2 C13 152.90(8) . . . . ?
P5 P4 Cr2 C12 -156.94(12) . . . . ?
P3 P4 Cr2 C12 71.64(12) . . . . ?
Cr1 P4 Cr2 C12 137.45(12) . . . . ?
P5 P4 Cr2 C14 -104.69(8) . . . . ?
P3 P4 Cr2 C14 123.89(8) . . . . ?
Cr1 P4 Cr2 C14 -170.30(8) . . . . ?
P5 P4 Cr2 C11 -85.9(2) . . . . ?
P3 P4 Cr2 C11 142.6(2) . . . . ?
Cr1 P4 Cr2 C11 -151.54(19) . . . . ?
P3 P4 Cr2 P5 -131.42(5) . . . . ?
Cr1 P4 Cr2 P5 -65.61(4) . . . . ?
P5 P4 Cr2 P3 131.42(5) . . . . ?
Cr1 P4 Cr2 P3 65.81(3) . . . . ?
P5 P4 Cr2 P1 38.15(4) . . . . ?
P3 P4 Cr2 P1 -93.28(4) . . . . ?
Cr1 P4 Cr2 P1 -27.46(4) . . . . ?
P5 P4 Cr2 P2 93.68(4) . . . . ?
P3 P4 Cr2 P2 -37.75(4) . . . . ?
Cr1 P4 Cr2 P2 28.07(4) . . . . ?
P5 P4 Cr2 Cr1 65.61(4) . . . . ?
P3 P4 Cr2 Cr1 -65.81(3) . . . . ?
P3 P2 Cr2 C15 -158.94(12) . . . . ?
P1 P2 Cr2 C15 69.00(12) . . . . ?
Cr1 P2 Cr2 C15 134.96(12) . . . . ?
P3 P2 Cr2 C13 -74.45(9) . . . . ?
P1 P2 Cr2 C13 153.49(9) . . . . ?
Cr1 P2 Cr2 C13 -140.54(9) . . . . ?
P3 P2 Cr2 C12 -104.91(8) . . . . ?
P1 P2 Cr2 C12 123.03(8) . . . . ?
Cr1 P2 Cr2 C12 -171.01(8) . . . . ?
P3 P2 Cr2 C14 -85.2(2) . . . . ?
P1 P2 Cr2 C14 142.8(2) . . . . ?
Cr1 P2 Cr2 C14 -151.3(2) . . . . ?
P3 P2 Cr2 C11 -142.12(8) . . . . ?
P1 P2 Cr2 C11 85.83(8) . . . . ?
Cr1 P2 Cr2 C11 151.79(8) . . . . ?
P3 P2 Cr2 P5 93.63(4) . . . . ?
P1 P2 Cr2 P5 -38.43(4) . . . . ?
Cr1 P2 Cr2 P5 27.53(4) . . . . ?
P1 P2 Cr2 P3 -132.06(5) . . . . ?
Cr1 P2 Cr2 P3 -66.10(3) . . . . ?
P3 P2 Cr2 P1 132.06(5) . . . . ?
Cr1 P2 Cr2 P1 65.96(3) . . . . ?
P3 P2 Cr2 P4 38.04(4) . . . . ?
P1 P2 Cr2 P4 -94.02(4) . . . . ?
Cr1 P2 Cr2 P4 -28.05(4) . . . . ?
P3 P2 Cr2 Cr1 66.10(3) . . . . ?
P1 P2 Cr2 Cr1 -65.96(3) . . . . ?
C3 Cr1 Cr2 C15 136.20(19) . . . . ?
C2 Cr1 Cr2 C15 -153.03(19) . . . . ?
C1 Cr1 Cr2 C15 -80.62(19) . . . . ?
C4 Cr1 Cr2 C15 64.58(19) . . . . ?
C5 Cr1 Cr2 C15 -7.2(2) . . . . ?
P5 Cr1 Cr2 C15 16.00(14) . . . . ?
P3 Cr1 Cr2 C15 160.35(14) . . . . ?
P4 Cr1 Cr2 C15 88.16(14) . . . . ?
P2 Cr1 Cr2 C15 -128.24(14) . . . . ?
P1 Cr1 Cr2 C15 -56.34(14) . . . . ?
C3 Cr1 Cr2 C13 -5.8(2) . . . . ?
C2 Cr1 Cr2 C13 65.0(2) . . . . ?
C1 Cr1 Cr2 C13 137.43(19) . . . . ?
C4 Cr1 Cr2 C13 -77.37(19) . . . . ?
C5 Cr1 Cr2 C13 -149.2(2) . . . . ?
P5 Cr1 Cr2 C13 -125.96(14) . . . . ?
P3 Cr1 Cr2 C13 18.39(14) . . . . ?
P4 Cr1 Cr2 C13 -53.80(14) . . . . ?
P2 Cr1 Cr2 C13 89.81(14) . . . . ?
P1 Cr1 Cr2 C13 161.71(14) . . . . ?
C3 Cr1 Cr2 C12 -78.7(2) . . . . ?
C2 Cr1 Cr2 C12 -7.9(2) . . . . ?
C1 Cr1 Cr2 C12 64.5(2) . . . . ?
C4 Cr1 Cr2 C12 -150.32(19) . . . . ?
C5 Cr1 Cr2 C12 137.9(2) . . . . ?
P5 Cr1 Cr2 C12 161.10(15) . . . . ?
P3 Cr1 Cr2 C12 -54.55(15) . . . . ?
P4 Cr1 Cr2 C12 -126.74(15) . . . . ?
P2 Cr1 Cr2 C12 16.86(15) . . . . ?
P1 Cr1 Cr2 C12 88.77(15) . . . . ?
C3 Cr1 Cr2 C14 65.56(19) . . . . ?
C2 Cr1 Cr2 C14 136.33(19) . . . . ?
C1 Cr1 Cr2 C14 -151.25(19) . . . . ?
C4 Cr1 Cr2 C14 -6.05(19) . . . . ?
C5 Cr1 Cr2 C14 -77.9(2) . . . . ?
P5 Cr1 Cr2 C14 -54.64(14) . . . . ?
P3 Cr1 Cr2 C14 89.71(14) . . . . ?
P4 Cr1 Cr2 C14 17.52(14) . . . . ?
P2 Cr1 Cr2 C14 161.13(14) . . . . ?
P1 Cr1 Cr2 C14 -126.97(14) . . . . ?
C3 Cr1 Cr2 C11 -152.22(19) . . . . ?
C2 Cr1 Cr2 C11 -81.45(19) . . . . ?
C1 Cr1 Cr2 C11 -9.04(19) . . . . ?
C4 Cr1 Cr2 C11 136.16(18) . . . . ?
C5 Cr1 Cr2 C11 64.4(2) . . . . ?
P5 Cr1 Cr2 C11 87.58(14) . . . . ?
P3 Cr1 Cr2 C11 -128.07(14) . . . . ?
P4 Cr1 Cr2 C11 159.74(14) . . . . ?
P2 Cr1 Cr2 C11 -56.66(14) . . . . ?
P1 Cr1 Cr2 C11 15.24(14) . . . . ?
C3 Cr1 Cr2 P5 120.20(14) . . . . ?
C2 Cr1 Cr2 P5 -169.03(15) . . . . ?
C1 Cr1 Cr2 P5 -96.62(14) . . . . ?
C4 Cr1 Cr2 P5 48.59(13) . . . . ?
C5 Cr1 Cr2 P5 -23.23(15) . . . . ?
P3 Cr1 Cr2 P5 144.35(6) . . . . ?
P4 Cr1 Cr2 P5 72.16(5) . . . . ?
P2 Cr1 Cr2 P5 -144.24(6) . . . . ?
P1 Cr1 Cr2 P5 -72.33(5) . . . . ?
C3 Cr1 Cr2 P3 -24.15(14) . . . . ?
C2 Cr1 Cr2 P3 46.62(15) . . . . ?
C1 Cr1 Cr2 P3 119.03(14) . . . . ?
C4 Cr1 Cr2 P3 -95.77(13) . . . . ?
C5 Cr1 Cr2 P3 -167.58(15) . . . . ?
P5 Cr1 Cr2 P3 -144.35(6) . . . . ?
P4 Cr1 Cr2 P3 -72.19(5) . . . . ?
P2 Cr1 Cr2 P3 71.41(5) . . . . ?
P1 Cr1 Cr2 P3 143.31(6) . . . . ?
C3 Cr1 Cr2 P1 -167.46(14) . . . . ?
C2 Cr1 Cr2 P1 -96.70(15) . . . . ?
C1 Cr1 Cr2 P1 -24.28(14) . . . . ?
C4 Cr1 Cr2 P1 120.92(14) . . . . ?
C5 Cr1 Cr2 P1 49.11(15) . . . . ?
P5 Cr1 Cr2 P1 72.33(5) . . . . ?
P3 Cr1 Cr2 P1 -143.31(6) . . . . ?
P4 Cr1 Cr2 P1 144.49(6) . . . . ?
P2 Cr1 Cr2 P1 -71.90(6) . . . . ?
C3 Cr1 Cr2 P4 48.04(14) . . . . ?
C2 Cr1 Cr2 P4 118.81(15) . . . . ?
C1 Cr1 Cr2 P4 -168.78(14) . . . . ?
C4 Cr1 Cr2 P4 -23.58(13) . . . . ?
C5 Cr1 Cr2 P4 -95.39(15) . . . . ?
P5 Cr1 Cr2 P4 -72.16(5) . . . . ?
P3 Cr1 Cr2 P4 72.19(5) . . . . ?
P2 Cr1 Cr2 P4 143.60(6) . . . . ?
P1 Cr1 Cr2 P4 -144.49(6) . . . . ?
C3 Cr1 Cr2 P2 -95.56(14) . . . . ?
C2 Cr1 Cr2 P2 -24.80(15) . . . . ?
C1 Cr1 Cr2 P2 47.62(14) . . . . ?
C4 Cr1 Cr2 P2 -167.18(14) . . . . ?
C5 Cr1 Cr2 P2 121.01(15) . . . . ?
P5 Cr1 Cr2 P2 144.24(6) . . . . ?
P3 Cr1 Cr2 P2 -71.41(5) . . . . ?
P4 Cr1 Cr2 P2 -143.60(6) . . . . ?
P1 Cr1 Cr2 P2 71.90(6) . . . . ?
C13 Cr2 C11 C15 80.21(17) . . . . ?
C12 Cr2 C11 C15 117.6(2) . . . . ?
C14 Cr2 C11 C15 37.84(16) . . . . ?
P5 Cr2 C11 C15 -54.46(18) . . . . ?
P3 Cr2 C11 C15 143.70(14) . . . . ?
P1 Cr2 C11 C15 -107.55(15) . . . . ?
P4 Cr2 C11 C15 16.7(3) . . . . ?
P2 Cr2 C11 C15 -162.87(14) . . . . ?
Cr1 Cr2 C11 C15 -119.57(16) . . . . ?
C15 Cr2 C11 C12 -117.6(2) . . . . ?
C13 Cr2 C11 C12 -37.40(16) . . . . ?
C14 Cr2 C11 C12 -79.77(17) . . . . ?
P5 Cr2 C11 C12 -172.07(14) . . . . ?
P3 Cr2 C11 C12 26.1(2) . . . . ?
P1 Cr2 C11 C12 134.84(16) . . . . ?
P4 Cr2 C11 C12 -100.9(2) . . . . ?
P2 Cr2 C11 C12 79.52(16) . . . . ?
Cr1 Cr2 C11 C12 122.82(16) . . . . ?
C15 Cr2 C11 C16 122.4(3) . . . . ?
C13 Cr2 C11 C16 -157.4(3) . . . . ?
C12 Cr2 C11 C16 -120.0(3) . . . . ?
C14 Cr2 C11 C16 160.2(3) . . . . ?
P5 Cr2 C11 C16 67.9(3) . . . . ?
P3 Cr2 C11 C16 -93.9(3) . . . . ?
P1 Cr2 C11 C16 14.8(2) . . . . ?
P4 Cr2 C11 C16 139.1(2) . . . . ?
P2 Cr2 C11 C16 -40.5(3) . . . . ?
Cr1 Cr2 C11 C16 2.8(3) . . . . ?
C15 C11 C12 C13 0.2(3) . . . . ?
C16 C11 C12 C13 -176.0(3) . . . . ?
Cr2 C11 C12 C13 62.15(19) . . . . ?
C15 C11 C12 C17 177.1(3) . . . . ?
C16 C11 C12 C17 0.9(4) . . . . ?
Cr2 C11 C12 C17 -121.0(3) . . . . ?
C15 C11 C12 Cr2 -61.92(18) . . . . ?
C16 C11 C12 Cr2 121.9(3) . . . . ?
C15 Cr2 C12 C13 -79.97(17) . . . . ?
C14 Cr2 C12 C13 -37.41(15) . . . . ?
C11 Cr2 C12 C13 -117.4(2) . . . . ?
P5 Cr2 C12 C13 -99.6(2) . . . . ?
P3 Cr2 C12 C13 79.23(15) . . . . ?
P1 Cr2 C12 C13 -172.49(13) . . . . ?
P4 Cr2 C12 C13 25.0(2) . . . . ?
P2 Cr2 C12 C13 134.39(15) . . . . ?
Cr1 Cr2 C12 C13 121.10(16) . . . . ?
C15 Cr2 C12 C11 37.39(16) . . . . ?
C13 Cr2 C12 C11 117.4(2) . . . . ?
C14 Cr2 C12 C11 79.95(17) . . . . ?
P5 Cr2 C12 C11 17.8(3) . . . . ?
P3 Cr2 C12 C11 -163.40(14) . . . . ?
P1 Cr2 C12 C11 -55.13(17) . . . . ?
P4 Cr2 C12 C11 142.35(14) . . . . ?
P2 Cr2 C12 C11 -108.24(15) . . . . ?
Cr1 Cr2 C12 C11 -121.54(16) . . . . ?
C15 Cr2 C12 C17 158.6(3) . . . . ?
C13 Cr2 C12 C17 -121.5(3) . . . . ?
C14 Cr2 C12 C17 -158.9(3) . . . . ?
C11 Cr2 C12 C17 121.2(3) . . . . ?
P5 Cr2 C12 C17 139.0(2) . . . . ?
P3 Cr2 C12 C17 -42.2(3) . . . . ?
P1 Cr2 C12 C17 66.0(3) . . . . ?
P4 Cr2 C12 C17 -96.5(3) . . . . ?
P2 Cr2 C12 C17 12.9(3) . . . . ?
Cr1 Cr2 C12 C17 -0.4(4) . . . . ?
C11 C12 C13 C14 0.0(3) . . . . ?
C17 C12 C13 C14 -176.8(3) . . . . ?
Cr2 C12 C13 C14 62.13(19) . . . . ?
C11 C12 C13 C18 175.3(3) . . . . ?
C17 C12 C13 C18 -1.5(4) . . . . ?
Cr2 C12 C13 C18 -122.6(3) . . . . ?
C11 C12 C13 Cr2 -62.10(18) . . . . ?
C17 C12 C13 Cr2 121.0(3) . . . . ?
C15 Cr2 C13 C12 80.10(17) . . . . ?
C14 Cr2 C13 C12 117.5(2) . . . . ?
C11 Cr2 C13 C12 37.60(15) . . . . ?
P5 Cr2 C13 C12 142.86(14) . . . . ?
P3 Cr2 C13 C12 -108.21(15) . . . . ?
P1 Cr2 C13 C12 17.1(3) . . . . ?
P4 Cr2 C13 C12 -163.87(14) . . . . ?
P2 Cr2 C13 C12 -55.91(17) . . . . ?
Cr1 Cr2 C13 C12 -122.68(16) . . . . ?
C15 Cr2 C13 C14 -37.39(16) . . . . ?
C12 Cr2 C13 C14 -117.5(2) . . . . ?
C11 Cr2 C13 C14 -79.90(17) . . . . ?
P5 Cr2 C13 C14 25.4(2) . . . . ?
P3 Cr2 C13 C14 134.29(15) . . . . ?
P1 Cr2 C13 C14 -100.4(2) . . . . ?
P4 Cr2 C13 C14 78.63(16) . . . . ?
P2 Cr2 C13 C14 -173.41(13) . . . . ?
Cr1 Cr2 C13 C14 119.82(16) . . . . ?
C15 Cr2 C13 C18 -158.5(3) . . . . ?
C12 Cr2 C13 C18 121.4(3) . . . . ?
C14 Cr2 C13 C18 -121.1(3) . . . . ?
C11 Cr2 C13 C18 159.0(3) . . . . ?
P5 Cr2 C13 C18 -95.7(3) . . . . ?
P3 Cr2 C13 C18 13.2(3) . . . . ?
P1 Cr2 C13 C18 138.5(2) . . . . ?
P4 Cr2 C13 C18 -42.5(3) . . . . ?
P2 Cr2 C13 C18 65.5(3) . . . . ?
Cr1 Cr2 C13 C18 -1.3(3) . . . . ?
C12 C13 C14 C15 -0.3(3) . . . . ?
C18 C13 C14 C15 -175.6(3) . . . . ?
Cr2 C13 C14 C15 61.87(19) . . . . ?
C12 C13 C14 C19 177.0(3) . . . . ?
C18 C13 C14 C19 1.7(4) . . . . ?
Cr2 C13 C14 C19 -120.8(3) . . . . ?
C12 C13 C14 Cr2 -62.14(18) . . . . ?
C18 C13 C14 Cr2 122.6(3) . . . . ?
C15 Cr2 C14 C13 117.8(2) . . . . ?
C12 Cr2 C14 C13 37.38(16) . . . . ?
C11 Cr2 C14 C13 79.96(17) . . . . ?
P5 Cr2 C14 C13 -163.57(15) . . . . ?
P3 Cr2 C14 C13 -55.78(17) . . . . ?
P1 Cr2 C14 C13 143.41(14) . . . . ?
P4 Cr2 C14 C13 -108.24(15) . . . . ?
P2 Cr2 C14 C13 15.2(3) . . . . ?
Cr1 Cr2 C14 C13 -122.01(16) . . . . ?
C13 Cr2 C14 C15 -117.8(2) . . . . ?
C12 Cr2 C14 C15 -80.38(17) . . . . ?
C11 Cr2 C14 C15 -37.80(15) . . . . ?
P5 Cr2 C14 C15 78.67(15) . . . . ?
P3 Cr2 C14 C15 -173.54(12) . . . . ?
P1 Cr2 C14 C15 25.7(2) . . . . ?
P4 Cr2 C14 C15 134.00(14) . . . . ?
P2 Cr2 C14 C15 -102.6(2) . . . . ?
Cr1 Cr2 C14 C15 120.23(15) . . . . ?
C15 Cr2 C14 C19 -120.9(3) . . . . ?
C13 Cr2 C14 C19 121.4(3) . . . . ?
C12 Cr2 C14 C19 158.7(3) . . . . ?
C11 Cr2 C14 C19 -158.7(3) . . . . ?
P5 Cr2 C14 C19 -42.2(3) . . . . ?
P3 Cr2 C14 C19 65.6(3) . . . . ?
P1 Cr2 C14 C19 -95.2(3) . . . . ?
P4 Cr2 C14 C19 13.1(2) . . . . ?
P2 Cr2 C14 C19 136.6(2) . . . . ?
Cr1 Cr2 C14 C19 -0.6(3) . . . . ?
C12 C11 C15 C14 -0.4(3) . . . . ?
C16 C11 C15 C14 175.7(3) . . . . ?
Cr2 C11 C15 C14 -62.33(18) . . . . ?
C12 C11 C15 C20 -177.1(3) . . . . ?
C16 C11 C15 C20 -0.9(5) . . . . ?
Cr2 C11 C15 C20 121.0(3) . . . . ?
C12 C11 C15 Cr2 61.94(18) . . . . ?
C16 C11 C15 Cr2 -121.9(3) . . . . ?
C13 C14 C15 C11 0.4(3) . . . . ?
C19 C14 C15 C11 -176.9(3) . . . . ?
Cr2 C14 C15 C11 62.35(18) . . . . ?
C13 C14 C15 C20 177.1(2) . . . . ?
C19 C14 C15 C20 -0.2(4) . . . . ?
Cr2 C14 C15 C20 -120.9(3) . . . . ?
C13 C14 C15 Cr2 -61.94(18) . . . . ?
C19 C14 C15 Cr2 120.7(3) . . . . ?
C13 Cr2 C15 C11 -79.65(17) . . . . ?
C12 Cr2 C15 C11 -37.41(16) . . . . ?
C14 Cr2 C15 C11 -116.8(2) . . . . ?
P5 Cr2 C15 C11 135.04(15) . . . . ?
P3 Cr2 C15 C11 -102.0(2) . . . . ?
P1 Cr2 C15 C11 79.62(16) . . . . ?
P4 Cr2 C15 C11 -172.48(14) . . . . ?
P2 Cr2 C15 C11 27.1(2) . . . . ?
Cr1 Cr2 C15 C11 122.49(15) . . . . ?
C13 Cr2 C15 C14 37.20(15) . . . . ?
C12 Cr2 C15 C14 79.44(17) . . . . ?
C11 Cr2 C15 C14 116.8(2) . . . . ?
P5 Cr2 C15 C14 -108.11(15) . . . . ?
P3 Cr2 C15 C14 14.8(3) . . . . ?
P1 Cr2 C15 C14 -163.53(14) . . . . ?
P4 Cr2 C15 C14 -55.63(16) . . . . ?
P2 Cr2 C15 C14 143.90(14) . . . . ?
Cr1 Cr2 C15 C14 -120.66(16) . . . . ?
C13 Cr2 C15 C20 158.0(3) . . . . ?
C12 Cr2 C15 C20 -159.8(3) . . . . ?
C14 Cr2 C15 C20 120.8(3) . . . . ?
C11 Cr2 C15 C20 -122.4(3) . . . . ?
P5 Cr2 C15 C20 12.6(2) . . . . ?
P3 Cr2 C15 C20 135.6(2) . . . . ?
P1 Cr2 C15 C20 -42.8(3) . . . . ?
P4 Cr2 C15 C20 65.1(3) . . . . ?
P2 Cr2 C15 C20 -95.3(2) . . . . ?
Cr1 Cr2 C15 C20 0.1(3) . . . . ?
C25 C21 C22 C23 0.0(3) . . . . ?
C26 C21 C22 C23 175.3(3) . . . . ?
Cr3 C21 C22 C23 -61.5(2) . . . . ?
C25 C21 C22 C27 -175.6(3) . . . . ?
C26 C21 C22 C27 -0.3(5) . . . . ?
Cr3 C21 C22 C27 122.8(3) . . . . ?
C25 C21 C22 Cr3 61.54(19) . . . . ?
C26 C21 C22 Cr3 -123.2(3) . . . . ?
C21 C22 C23 C24 -0.3(3) . . . . ?
C27 C22 C23 C24 175.4(3) . . . . ?
Cr3 C22 C23 C24 -62.3(2) . . . . ?
C21 C22 C23 C28 -175.5(3) . . . . ?
C27 C22 C23 C28 0.2(5) . . . . ?
Cr3 C22 C23 C28 122.5(3) . . . . ?
C21 C22 C23 Cr3 62.0(2) . . . . ?
C27 C22 C23 Cr3 -122.3(3) . . . . ?
C22 C23 C24 C25 0.5(3) . . . . ?
C28 C23 C24 C25 175.6(3) . . . . ?
Cr3 C23 C24 C25 -61.79(19) . . . . ?
C22 C23 C24 C29 -176.3(3) . . . . ?
C28 C23 C24 C29 -1.2(5) . . . . ?
Cr3 C23 C24 C29 121.4(3) . . . . ?
C22 C23 C24 Cr3 62.3(2) . . . . ?
C28 C23 C24 Cr3 -122.6(3) . . . . ?
C22 C21 C25 C24 0.3(3) . . . . ?
C26 C21 C25 C24 -175.1(3) . . . . ?
Cr3 C21 C25 C24 61.7(2) . . . . ?
C22 C21 C25 C30 176.6(3) . . . . ?
C26 C21 C25 C30 1.2(5) . . . . ?
Cr3 C21 C25 C30 -121.9(3) . . . . ?
C22 C21 C25 Cr3 -61.4(2) . . . . ?
C26 C21 C25 Cr3 123.2(3) . . . . ?
C23 C24 C25 C21 -0.5(3) . . . . ?
C29 C24 C25 C21 176.3(3) . . . . ?
Cr3 C24 C25 C21 -62.1(2) . . . . ?
C23 C24 C25 C30 -176.8(3) . . . . ?
C29 C24 C25 C30 0.0(5) . . . . ?
Cr3 C24 C25 C30 121.6(3) . . . . ?
C23 C24 C25 Cr3 61.6(2) . . . . ?
C29 C24 C25 Cr3 -121.6(3) . . . . ?
C24 C23 Cr3 C22 117.6(2) . . . . ?
C28 C23 Cr3 C22 -120.6(3) . . . . ?
C22 C23 Cr3 C25 -79.79(17) . . . . ?
C24 C23 Cr3 C25 37.79(16) . . . . ?
C28 C23 Cr3 C25 159.6(3) . . . . ?
C22 C23 Cr3 C24 -117.6(2) . . . . ?
C28 C23 Cr3 C24 121.8(3) . . . . ?
C22 C23 Cr3 C21 -37.40(16) . . . . ?
C24 C23 Cr3 C21 80.18(17) . . . . ?
C28 C23 Cr3 C21 -158.0(3) . . . . ?
C22 C23 Cr3 P10 -135.55(15) . . . . ?
C24 C23 Cr3 P10 -18.0(2) . . . . ?
C28 C23 Cr3 P10 103.8(3) . . . . ?
C22 C23 Cr3 P6 5.2(3) . . . . ?
C24 C23 Cr3 P6 122.78(19) . . . . ?
C28 C23 Cr3 P6 -115.4(3) . . . . ?
C22 C23 Cr3 P9 170.29(14) . . . . ?
C24 C23 Cr3 P9 -72.13(16) . . . . ?
C28 C23 Cr3 P9 49.6(3) . . . . ?
C22 C23 Cr3 P8 117.34(15) . . . . ?
C24 C23 Cr3 P8 -125.08(15) . . . . ?
C28 C23 Cr3 P8 -3.3(3) . . . . ?
C22 C23 Cr3 P7 66.08(17) . . . . ?
C24 C23 Cr3 P7 -176.34(13) . . . . ?
C28 C23 Cr3 P7 -54.6(3) . . . . ?
C21 C22 Cr3 C23 -118.0(2) . . . . ?
C27 C22 Cr3 C23 120.0(3) . . . . ?
C23 C22 Cr3 C25 80.32(17) . . . . ?
C21 C22 Cr3 C25 -37.63(16) . . . . ?
C27 C22 Cr3 C25 -159.7(3) . . . . ?
C23 C22 Cr3 C24 37.51(16) . . . . ?
C21 C22 Cr3 C24 -80.44(18) . . . . ?
C27 C22 Cr3 C24 157.5(3) . . . . ?
C23 C22 Cr3 C21 118.0(2) . . . . ?
C27 C22 Cr3 C21 -122.0(3) . . . . ?
C23 C22 Cr3 P10 120.4(2) . . . . ?
C21 C22 Cr3 P10 2.5(3) . . . . ?
C27 C22 Cr3 P10 -119.6(2) . . . . ?
C23 C22 Cr3 P6 -177.55(14) . . . . ?
C21 C22 Cr3 P6 64.50(17) . . . . ?
C27 C22 Cr3 P6 -57.5(3) . . . . ?
C23 C22 Cr3 P9 -17.2(2) . . . . ?
C21 C22 Cr3 P9 -135.14(15) . . . . ?
C27 C22 Cr3 P9 102.8(3) . . . . ?
C23 C22 Cr3 P8 -71.59(16) . . . . ?
C21 C22 Cr3 P8 170.46(14) . . . . ?
C27 C22 Cr3 P8 48.4(3) . . . . ?
C23 C22 Cr3 P7 -124.98(15) . . . . ?
C21 C22 Cr3 P7 117.07(15) . . . . ?
C27 C22 Cr3 P7 -5.0(3) . . . . ?
C21 C25 Cr3 C23 80.42(17) . . . . ?
C24 C25 Cr3 C23 -37.62(16) . . . . ?
C30 C25 Cr3 C23 -158.8(3) . . . . ?
C21 C25 Cr3 C22 37.88(16) . . . . ?
C24 C25 Cr3 C22 -80.15(17) . . . . ?
C30 C25 Cr3 C22 158.7(3) . . . . ?
C21 C25 Cr3 C24 118.0(2) . . . . ?
C30 C25 Cr3 C24 -121.1(3) . . . . ?
C24 C25 Cr3 C21 -118.0(2) . . . . ?
C30 C25 Cr3 C21 120.8(3) . . . . ?
C21 C25 Cr3 P10 -125.85(15) . . . . ?
C24 C25 Cr3 P10 116.11(15) . . . . ?
C30 C25 Cr3 P10 -5.0(2) . . . . ?
C21 C25 Cr3 P6 -72.90(16) . . . . ?
C24 C25 Cr3 P6 169.07(13) . . . . ?
C30 C25 Cr3 P6 47.9(3) . . . . ?
C21 C25 Cr3 P9 -178.29(14) . . . . ?
C24 C25 Cr3 P9 63.67(16) . . . . ?
C30 C25 Cr3 P9 -57.5(3) . . . . ?
C21 C25 Cr3 P8 122.05(18) . . . . ?
C24 C25 Cr3 P8 4.0(3) . . . . ?
C30 C25 Cr3 P8 -117.1(2) . . . . ?
C21 C25 Cr3 P7 -19.0(3) . . . . ?
C24 C25 Cr3 P7 -137.07(15) . . . . ?
C30 C25 Cr3 P7 101.8(3) . . . . ?
C25 C24 Cr3 C23 117.3(2) . . . . ?
C29 C24 Cr3 C23 -120.4(3) . . . . ?
C23 C24 Cr3 C22 -37.46(16) . . . . ?
C25 C24 Cr3 C22 79.79(17) . . . . ?
C29 C24 Cr3 C22 -157.9(3) . . . . ?
C23 C24 Cr3 C25 -117.3(2) . . . . ?
C29 C24 Cr3 C25 122.4(3) . . . . ?
C23 C24 Cr3 C21 -80.15(17) . . . . ?
C25 C24 Cr3 C21 37.11(15) . . . . ?
C29 C24 Cr3 C21 159.5(3) . . . . ?
C23 C24 Cr3 P10 169.87(14) . . . . ?
C25 C24 Cr3 P10 -72.87(15) . . . . ?
C29 C24 Cr3 P10 49.5(3) . . . . ?
C23 C24 Cr3 P6 -137.15(16) . . . . ?
C25 C24 Cr3 P6 -19.9(2) . . . . ?
C29 C24 Cr3 P6 102.5(3) . . . . ?
C23 C24 Cr3 P9 116.58(15) . . . . ?
C25 C24 Cr3 P9 -126.16(15) . . . . ?
C29 C24 Cr3 P9 -3.8(3) . . . . ?
C23 C24 Cr3 P8 64.71(17) . . . . ?
C25 C24 Cr3 P8 -178.03(13) . . . . ?
C29 C24 Cr3 P8 -55.7(3) . . . . ?
C23 C24 Cr3 P7 7.7(3) . . . . ?
C25 C24 Cr3 P7 125.00(19) . . . . ?
C29 C24 Cr3 P7 -112.6(3) . . . . ?
C25 C21 Cr3 C23 -79.88(17) . . . . ?
C22 C21 Cr3 C23 37.22(16) . . . . ?
C26 C21 Cr3 C23 159.7(3) . . . . ?
C25 C21 Cr3 C22 -117.1(2) . . . . ?
C26 C21 Cr3 C22 122.5(3) . . . . ?
C22 C21 Cr3 C25 117.1(2) . . . . ?
C26 C21 Cr3 C25 -120.4(3) . . . . ?
C25 C21 Cr3 C24 -37.40(16) . . . . ?
C22 C21 Cr3 C24 79.70(18) . . . . ?
C26 C21 Cr3 C24 -157.8(3) . . . . ?
C25 C21 Cr3 P10 64.09(17) . . . . ?
C22 C21 Cr3 P10 -178.81(14) . . . . ?
C26 C21 Cr3 P10 -56.3(3) . . . . ?
C25 C21 Cr3 P6 116.69(15) . . . . ?
C22 C21 Cr3 P6 -126.21(16) . . . . ?
C26 C21 Cr3 P6 -3.7(2) . . . . ?
C25 C21 Cr3 P9 3.5(3) . . . . ?
C22 C21 Cr3 P9 120.60(19) . . . . ?
C26 C21 Cr3 P9 -116.9(2) . . . . ?
C25 C21 Cr3 P8 -134.29(16) . . . . ?
C22 C21 Cr3 P8 -17.2(3) . . . . ?
C26 C21 Cr3 P8 105.3(2) . . . . ?
C25 C21 Cr3 P7 169.70(14) . . . . ?
C22 C21 Cr3 P7 -73.20(17) . . . . ?
C26 C21 Cr3 P7 49.3(3) . . . . ?
C23 Cr3 P6 P10 -155.18(19) . . . . ?
C22 Cr3 P6 P10 -151.59(9) . . . . ?
C25 Cr3 P6 P10 -81.39(8) . . . . ?
C24 Cr3 P6 P10 -68.32(14) . . . . ?
C21 Cr3 P6 P10 -117.53(8) . . . . ?
P9 Cr3 P6 P10 38.75(3) . . . . ?
P8 Cr3 P6 P10 92.08(3) . . . . ?
P7 Cr3 P6 P10 129.23(4) . . . . ?
C23 Cr3 P6 P7 75.58(19) . . . . ?
C22 Cr3 P6 P7 79.17(9) . . . . ?
C25 Cr3 P6 P7 149.38(8) . . . . ?
C24 Cr3 P6 P7 162.45(14) . . . . ?
C21 Cr3 P6 P7 113.24(8) . . . . ?
P10 Cr3 P6 P7 -129.23(4) . . . . ?
P9 Cr3 P6 P7 -90.49(3) . . . . ?
P8 Cr3 P6 P7 -37.16(3) . . . . ?
C23 Cr3 P6 Cr4 140.22(18) . . . . ?
C22 Cr3 P6 Cr4 143.81(8) . . . . ?
C25 Cr3 P6 Cr4 -145.99(8) . . . . ?
C24 Cr3 P6 Cr4 -132.92(14) . . . . ?
C21 Cr3 P6 Cr4 177.87(7) . . . . ?
P10 Cr3 P6 Cr4 -64.60(3) . . . . ?
P9 Cr3 P6 Cr4 -25.85(3) . . . . ?
P8 Cr3 P6 Cr4 27.48(3) . . . . ?
P7 Cr3 P6 Cr4 64.63(3) . . . . ?
P10 P6 P7 P8 -1.52(6) . . . . ?
Cr3 P6 P7 P8 45.20(4) . . . . ?
Cr4 P6 P7 P8 -47.21(4) . . . . ?
P10 P6 P7 Cr4 45.69(4) . . . . ?
Cr3 P6 P7 Cr4 92.41(3) . . . . ?
P10 P6 P7 Cr3 -46.72(4) . . . . ?
Cr4 P6 P7 Cr3 -92.41(3) . . . . ?
C23 Cr3 P7 P8 76.19(9) . . . . ?
C22 Cr3 P7 P8 110.67(8) . . . . ?
C25 Cr3 P7 P8 159.72(15) . . . . ?
C24 Cr3 P7 P8 70.84(18) . . . . ?
C21 Cr3 P7 P8 147.20(8) . . . . ?
P10 Cr3 P7 P8 -92.49(3) . . . . ?
P6 Cr3 P7 P8 -130.96(4) . . . . ?
P9 Cr3 P7 P8 -38.79(3) . . . . ?
C23 Cr3 P7 P6 -152.86(9) . . . . ?
C22 Cr3 P7 P6 -118.38(8) . . . . ?
C25 Cr3 P7 P6 -69.32(16) . . . . ?
C24 Cr3 P7 P6 -158.21(18) . . . . ?
C21 Cr3 P7 P6 -81.84(8) . . . . ?
P10 Cr3 P7 P6 38.46(3) . . . . ?
P9 Cr3 P7 P6 92.17(4) . . . . ?
P8 Cr3 P7 P6 130.96(4) . . . . ?
C23 Cr3 P7 Cr4 141.81(9) . . . . ?
C22 Cr3 P7 Cr4 176.29(8) . . . . ?
C25 Cr3 P7 Cr4 -134.66(15) . . . . ?
C24 Cr3 P7 Cr4 136.46(18) . . . . ?
C21 Cr3 P7 Cr4 -147.18(8) . . . . ?
P10 Cr3 P7 Cr4 -26.87(3) . . . . ?
P6 Cr3 P7 Cr4 -65.33(3) . . . . ?
P9 Cr3 P7 Cr4 26.83(3) . . . . ?
P8 Cr3 P7 Cr4 65.62(3) . . . . ?
P6 P7 P8 P9 2.09(6) . . . . ?
Cr4 P7 P8 P9 -44.99(4) . . . . ?
Cr3 P7 P8 P9 47.15(4) . . . . ?
P6 P7 P8 Cr3 -45.06(4) . . . . ?
Cr4 P7 P8 Cr3 -92.14(3) . . . . ?
P6 P7 P8 Cr4 47.08(4) . . . . ?
Cr3 P7 P8 Cr4 92.14(3) . . . . ?
C23 Cr3 P8 P7 -119.95(8) . . . . ?
C22 Cr3 P8 P7 -84.15(9) . . . . ?
C25 Cr3 P8 P7 -156.61(17) . . . . ?
C24 Cr3 P8 P7 -153.86(8) . . . . ?
C21 Cr3 P8 P7 -72.88(15) . . . . ?
P10 Cr3 P8 P7 90.68(4) . . . . ?
P6 Cr3 P8 P7 37.24(3) . . . . ?
P9 Cr3 P8 P7 128.62(4) . . . . ?
C23 Cr3 P8 P9 111.44(8) . . . . ?
C22 Cr3 P8 P9 147.23(9) . . . . ?
C25 Cr3 P8 P9 74.77(17) . . . . ?
C24 Cr3 P8 P9 77.52(8) . . . . ?
C21 Cr3 P8 P9 158.50(15) . . . . ?
P10 Cr3 P8 P9 -37.93(3) . . . . ?
P6 Cr3 P8 P9 -91.37(4) . . . . ?
P7 Cr3 P8 P9 -128.62(4) . . . . ?
C23 Cr3 P8 Cr4 175.39(8) . . . . ?
C22 Cr3 P8 Cr4 -148.81(8) . . . . ?
C25 Cr3 P8 Cr4 138.73(17) . . . . ?
C24 Cr3 P8 Cr4 141.48(8) . . . . ?
C21 Cr3 P8 Cr4 -137.54(15) . . . . ?
P10 Cr3 P8 Cr4 26.02(3) . . . . ?
P6 Cr3 P8 Cr4 -27.42(3) . . . . ?
P9 Cr3 P8 Cr4 63.96(3) . . . . ?
P7 Cr3 P8 Cr4 -64.66(3) . . . . ?
P7 P8 P9 P10 -1.87(6) . . . . ?
Cr3 P8 P9 P10 45.56(4) . . . . ?
Cr4 P8 P9 P10 -47.17(4) . . . . ?
P7 P8 P9 Cr4 45.30(4) . . . . ?
Cr3 P8 P9 Cr4 92.74(3) . . . . ?
P7 P8 P9 Cr3 -47.43(4) . . . . ?
Cr4 P8 P9 Cr3 -92.74(3) . . . . ?
C23 Cr3 P9 P8 -82.00(8) . . . . ?
C22 Cr3 P9 P8 -70.82(15) . . . . ?
C25 Cr3 P9 P8 -151.67(9) . . . . ?
C24 Cr3 P9 P8 -117.95(8) . . . . ?
C21 Cr3 P9 P8 -154.06(18) . . . . ?
P10 Cr3 P9 P8 130.38(4) . . . . ?
P6 Cr3 P9 P8 91.82(4) . . . . ?
P7 Cr3 P9 P8 38.63(3) . . . . ?
C23 Cr3 P9 P10 147.62(8) . . . . ?
C22 Cr3 P9 P10 158.79(14) . . . . ?
C25 Cr3 P9 P10 77.95(9) . . . . ?
C24 Cr3 P9 P10 111.66(8) . . . . ?
C21 Cr3 P9 P10 75.56(18) . . . . ?
P6 Cr3 P9 P10 -38.56(3) . . . . ?
P8 Cr3 P9 P10 -130.38(4) . . . . ?
P7 Cr3 P9 P10 -91.75(3) . . . . ?
C23 Cr3 P9 Cr4 -147.64(8) . . . . ?
C22 Cr3 P9 Cr4 -136.46(14) . . . . ?
C25 Cr3 P9 Cr4 142.69(9) . . . . ?
C24 Cr3 P9 Cr4 176.41(8) . . . . ?
C21 Cr3 P9 Cr4 140.30(18) . . . . ?
P10 Cr3 P9 Cr4 64.74(3) . . . . ?
P6 Cr3 P9 Cr4 26.18(3) . . . . ?
P8 Cr3 P9 Cr4 -65.64(3) . . . . ?
P7 Cr3 P9 Cr4 -27.01(3) . . . . ?
P7 P6 P10 P9 0.36(6) . . . . ?
Cr3 P6 P10 P9 -46.74(4) . . . . ?
Cr4 P6 P10 P9 46.05(4) . . . . ?
P7 P6 P10 Cr3 47.10(4) . . . . ?
Cr4 P6 P10 Cr3 92.79(3) . . . . ?
P7 P6 P10 Cr4 -45.69(4) . . . . ?
Cr3 P6 P10 Cr4 -92.79(3) . . . . ?
P8 P9 P10 P6 0.93(6) . . . . ?
Cr4 P9 P10 P6 -46.65(4) . . . . ?
Cr3 P9 P10 P6 46.72(4) . . . . ?
P8 P9 P10 Cr3 -45.79(4) . . . . ?
Cr4 P9 P10 Cr3 -93.38(3) . . . . ?
P8 P9 P10 Cr4 47.59(4) . . . . ?
Cr3 P9 P10 Cr4 93.38(3) . . . . ?
C23 Cr3 P10 P6 160.76(15) . . . . ?
C22 Cr3 P10 P6 77.42(19) . . . . ?
C25 Cr3 P10 P6 112.74(8) . . . . ?
C24 Cr3 P10 P6 149.06(8) . . . . ?
C21 Cr3 P10 P6 79.11(9) . . . . ?
P9 Cr3 P10 P6 -129.11(4) . . . . ?
P8 Cr3 P10 P6 -91.41(4) . . . . ?
P7 Cr3 P10 P6 -38.35(3) . . . . ?
C23 Cr3 P10 P9 -70.14(15) . . . . ?
C22 Cr3 P10 P9 -153.48(19) . . . . ?
C25 Cr3 P10 P9 -118.16(8) . . . . ?
C24 Cr3 P10 P9 -81.83(8) . . . . ?
C21 Cr3 P10 P9 -151.79(9) . . . . ?
P6 Cr3 P10 P9 129.11(4) . . . . ?
P8 Cr3 P10 P9 37.70(3) . . . . ?
P7 Cr3 P10 P9 90.76(3) . . . . ?
C23 Cr3 P10 Cr4 -134.05(14) . . . . ?
C22 Cr3 P10 Cr4 142.61(18) . . . . ?
C25 Cr3 P10 Cr4 177.93(8) . . . . ?
C24 Cr3 P10 Cr4 -145.75(8) . . . . ?
C21 Cr3 P10 Cr4 144.30(8) . . . . ?
P6 Cr3 P10 Cr4 65.19(3) . . . . ?
P9 Cr3 P10 Cr4 -63.92(3) . . . . ?
P8 Cr3 P10 Cr4 -26.22(3) . . . . ?
P7 Cr3 P10 Cr4 26.84(3) . . . . ?
P8 P9 Cr4 C31 163.18(12) . . . . ?
P10 P9 Cr4 C31 -67.96(12) . . . . ?
Cr3 P9 Cr4 C31 -132.12(11) . . . . ?
P8 P9 Cr4 C32 88.1(2) . . . . ?
P10 P9 Cr4 C32 -143.1(2) . . . . ?
Cr3 P9 Cr4 C32 152.8(2) . . . . ?
P8 P9 Cr4 C33 75.53(9) . . . . ?
P10 P9 Cr4 C33 -155.61(9) . . . . ?
Cr3 P9 Cr4 C33 140.23(9) . . . . ?
P8 P9 Cr4 C35 143.86(8) . . . . ?
P10 P9 Cr4 C35 -87.27(8) . . . . ?
Cr3 P9 Cr4 C35 -151.44(7) . . . . ?
P8 P9 Cr4 C34 106.07(8) . . . . ?
P10 P9 Cr4 C34 -125.07(8) . . . . ?
Cr3 P9 Cr4 C34 170.77(8) . . . . ?
P8 P9 Cr4 P10 -128.86(4) . . . . ?
Cr3 P9 Cr4 P10 -64.16(3) . . . . ?
P8 P9 Cr4 P7 -37.44(3) . . . . ?
P10 P9 Cr4 P7 91.43(3) . . . . ?
Cr3 P9 Cr4 P7 27.26(3) . . . . ?
P8 P9 Cr4 P6 -90.68(3) . . . . ?
P10 P9 Cr4 P6 38.18(3) . . . . ?
Cr3 P9 Cr4 P6 -25.98(3) . . . . ?
P10 P9 Cr4 P8 128.86(4) . . . . ?
Cr3 P9 Cr4 P8 64.70(3) . . . . ?
P6 P10 Cr4 C31 -87.86(8) . . . . ?
P9 P10 Cr4 C31 142.69(8) . . . . ?
Cr3 P10 Cr4 C31 -152.60(8) . . . . ?
P6 P10 Cr4 C32 -68.80(12) . . . . ?
P9 P10 Cr4 C32 161.75(12) . . . . ?
Cr3 P10 Cr4 C32 -133.54(11) . . . . ?
P6 P10 Cr4 C33 -141.3(2) . . . . ?
P9 P10 Cr4 C33 89.3(2) . . . . ?
Cr3 P10 Cr4 C33 154.0(2) . . . . ?
P6 P10 Cr4 C35 -125.64(8) . . . . ?
P9 P10 Cr4 C35 104.92(8) . . . . ?
Cr3 P10 Cr4 C35 169.62(8) . . . . ?
P6 P10 Cr4 C34 -155.61(10) . . . . ?
P9 P10 Cr4 C34 74.95(10) . . . . ?
Cr3 P10 Cr4 C34 139.66(9) . . . . ?
P6 P10 Cr4 P9 129.45(4) . . . . ?
Cr3 P10 Cr4 P9 64.71(3) . . . . ?
P6 P10 Cr4 P7 37.66(3) . . . . ?
P9 P10 Cr4 P7 -91.79(4) . . . . ?
Cr3 P10 Cr4 P7 -27.08(3) . . . . ?
P9 P10 Cr4 P6 -129.45(4) . . . . ?
Cr3 P10 Cr4 P6 -64.74(3) . . . . ?
P6 P10 Cr4 P8 90.75(4) . . . . ?
P9 P10 Cr4 P8 -38.70(3) . . . . ?
Cr3 P10 Cr4 P8 26.01(3) . . . . ?
P8 P7 Cr4 C31 -157.74(9) . . . . ?
P6 P7 Cr4 C31 73.12(9) . . . . ?
Cr3 P7 Cr4 C31 137.53(9) . . . . ?
P8 P7 Cr4 C32 -126.56(8) . . . . ?
P6 P7 Cr4 C32 104.30(8) . . . . ?
Cr3 P7 Cr4 C32 168.71(7) . . . . ?
P8 P7 Cr4 C33 -88.84(8) . . . . ?
P6 P7 Cr4 C33 142.02(8) . . . . ?
Cr3 P7 Cr4 C33 -153.56(8) . . . . ?
P8 P7 Cr4 C35 -146.1(2) . . . . ?
P6 P7 Cr4 C35 84.8(2) . . . . ?
Cr3 P7 Cr4 C35 149.2(2) . . . . ?
P8 P7 Cr4 C34 -70.34(13) . . . . ?
P6 P7 Cr4 C34 160.52(13) . . . . ?
Cr3 P7 Cr4 C34 -135.07(13) . . . . ?
P8 P7 Cr4 P9 37.60(3) . . . . ?
P6 P7 Cr4 P9 -91.54(4) . . . . ?
Cr3 P7 Cr4 P9 -27.12(3) . . . . ?
P8 P7 Cr4 P10 91.54(4) . . . . ?
P6 P7 Cr4 P10 -37.60(4) . . . . ?
Cr3 P7 Cr4 P10 26.81(3) . . . . ?
P8 P7 Cr4 P6 129.14(4) . . . . ?
Cr3 P7 Cr4 P6 64.41(3) . . . . ?
P6 P7 Cr4 P8 -129.14(4) . . . . ?
Cr3 P7 Cr4 P8 -64.73(3) . . . . ?
P10 P6 Cr4 C31 103.72(8) . . . . ?
P7 P6 Cr4 C31 -125.95(8) . . . . ?
Cr3 P6 Cr4 C31 168.48(8) . . . . ?
P10 P6 Cr4 C32 141.78(8) . . . . ?
P7 P6 Cr4 C32 -87.89(8) . . . . ?
Cr3 P6 Cr4 C32 -153.46(8) . . . . ?
P10 P6 Cr4 C33 159.87(12) . . . . ?
P7 P6 Cr4 C33 -69.80(13) . . . . ?
Cr3 P6 Cr4 C33 -135.37(12) . . . . ?
P10 P6 Cr4 C35 73.20(9) . . . . ?
P7 P6 Cr4 C35 -156.47(9) . . . . ?
Cr3 P6 Cr4 C35 137.96(9) . . . . ?
P10 P6 Cr4 C34 86.1(2) . . . . ?
P7 P6 Cr4 C34 -143.5(2) . . . . ?
Cr3 P6 Cr4 C34 150.9(2) . . . . ?
P10 P6 Cr4 P9 -38.65(3) . . . . ?
P7 P6 Cr4 P9 91.68(4) . . . . ?
Cr3 P6 Cr4 P9 26.11(3) . . . . ?
P7 P6 Cr4 P10 130.33(4) . . . . ?
Cr3 P6 Cr4 P10 64.76(3) . . . . ?
P10 P6 Cr4 P7 -130.33(4) . . . . ?
Cr3 P6 Cr4 P7 -65.57(3) . . . . ?
P10 P6 Cr4 P8 -92.01(4) . . . . ?
P7 P6 Cr4 P8 38.32(3) . . . . ?
Cr3 P6 Cr4 P8 -27.25(3) . . . . ?
P7 P8 Cr4 C31 84.3(2) . . . . ?
P9 P8 Cr4 C31 -145.2(2) . . . . ?
Cr3 P8 Cr4 C31 149.9(2) . . . . ?
P7 P8 Cr4 C32 72.95(9) . . . . ?
P9 P8 Cr4 C32 -156.50(9) . . . . ?
Cr3 P8 Cr4 C32 138.54(8) . . . . ?
P7 P8 Cr4 C33 104.47(8) . . . . ?
P9 P8 Cr4 C33 -124.98(8) . . . . ?
Cr3 P8 Cr4 C33 170.05(7) . . . . ?
P7 P8 Cr4 C35 162.12(12) . . . . ?
P9 P8 Cr4 C35 -67.33(12) . . . . ?
Cr3 P8 Cr4 C35 -132.30(12) . . . . ?
P7 P8 Cr4 C34 142.27(8) . . . . ?
P9 P8 Cr4 C34 -87.18(8) . . . . ?
Cr3 P8 Cr4 C34 -152.14(8) . . . . ?
P7 P8 Cr4 P9 -130.55(4) . . . . ?
Cr3 P8 Cr4 P9 -64.97(3) . . . . ?
P7 P8 Cr4 P10 -91.53(3) . . . . ?
P9 P8 Cr4 P10 39.02(3) . . . . ?
Cr3 P8 Cr4 P10 -25.94(3) . . . . ?
P9 P8 Cr4 P7 130.55(4) . . . . ?
Cr3 P8 Cr4 P7 65.58(3) . . . . ?
P7 P8 Cr4 P6 -38.40(3) . . . . ?
P9 P8 Cr4 P6 92.15(3) . . . . ?
Cr3 P8 Cr4 P6 27.18(3) . . . . ?
C32 Cr4 C31 C35 117.6(2) . . . . ?
C33 Cr4 C31 C35 79.82(16) . . . . ?
C34 Cr4 C31 C35 37.45(15) . . . . ?
P9 Cr4 C31 C35 -31.2(2) . . . . ?
P10 Cr4 C31 C35 -82.12(15) . . . . ?
P7 Cr4 C31 C35 173.62(12) . . . . ?
P6 Cr4 C31 C35 -135.80(14) . . . . ?
P8 Cr4 C31 C35 102.2(3) . . . . ?
C33 Cr4 C31 C32 -37.73(15) . . . . ?
C35 Cr4 C31 C32 -117.6(2) . . . . ?
C34 Cr4 C31 C32 -80.11(16) . . . . ?
P9 Cr4 C31 C32 -148.72(13) . . . . ?
P10 Cr4 C31 C32 160.32(13) . . . . ?
P7 Cr4 C31 C32 56.07(16) . . . . ?
P6 Cr4 C31 C32 106.64(14) . . . . ?
P8 Cr4 C31 C32 -15.3(3) . . . . ?
C32 Cr4 C31 C36 -121.3(3) . . . . ?
C33 Cr4 C31 C36 -159.0(3) . . . . ?
C35 Cr4 C31 C36 121.2(3) . . . . ?
C34 Cr4 C31 C36 158.6(3) . . . . ?
P9 Cr4 C31 C36 90.0(3) . . . . ?
P10 Cr4 C31 C36 39.0(3) . . . . ?
P7 Cr4 C31 C36 -65.2(3) . . . . ?
P6 Cr4 C31 C36 -14.6(3) . . . . ?
P8 Cr4 C31 C36 -136.6(2) . . . . ?
C35 C31 C32 C33 -0.2(3) . . . . ?
C36 C31 C32 C33 -178.0(3) . . . . ?
Cr4 C31 C32 C33 62.23(19) . . . . ?
C35 C31 C32 C37 177.8(3) . . . . ?
C36 C31 C32 C37 -0.1(5) . . . . ?
Cr4 C31 C32 C37 -119.8(3) . . . . ?
C35 C31 C32 Cr4 -62.43(19) . . . . ?
C36 C31 C32 Cr4 119.7(3) . . . . ?
C31 Cr4 C32 C33 -117.0(2) . . . . ?
C35 Cr4 C32 C33 -79.58(17) . . . . ?
C34 Cr4 C32 C33 -37.20(16) . . . . ?
P9 Cr4 C32 C33 -17.2(3) . . . . ?
P10 Cr4 C32 C33 -147.59(13) . . . . ?
P7 Cr4 C32 C33 107.66(15) . . . . ?
P6 Cr4 C32 C33 161.52(14) . . . . ?
P8 Cr4 C32 C33 57.20(17) . . . . ?
C33 Cr4 C32 C31 117.0(2) . . . . ?
C35 Cr4 C32 C31 37.39(15) . . . . ?
C34 Cr4 C32 C31 79.77(17) . . . . ?
P9 Cr4 C32 C31 99.8(3) . . . . ?
P10 Cr4 C32 C31 -30.6(2) . . . . ?
P7 Cr4 C32 C31 -135.37(14) . . . . ?
P6 Cr4 C32 C31 -81.51(15) . . . . ?
P8 Cr4 C32 C31 174.18(13) . . . . ?
C31 Cr4 C32 C37 121.5(3) . . . . ?
C33 Cr4 C32 C37 -121.5(3) . . . . ?
C35 Cr4 C32 C37 158.9(3) . . . . ?
C34 Cr4 C32 C37 -158.7(3) . . . . ?
P9 Cr4 C32 C37 -138.7(2) . . . . ?
P10 Cr4 C32 C37 90.9(3) . . . . ?
P7 Cr4 C32 C37 -13.9(2) . . . . ?
P6 Cr4 C32 C37 40.0(2) . . . . ?
P8 Cr4 C32 C37 -64.3(2) . . . . ?
C31 C32 C33 C34 0.2(3) . . . . ?
C37 C32 C33 C34 -177.8(3) . . . . ?
Cr4 C32 C33 C34 62.0(2) . . . . ?
C31 C32 C33 C38 177.5(3) . . . . ?
C37 C32 C33 C38 -0.5(5) . . . . ?
Cr4 C32 C33 C38 -120.7(3) . . . . ?
C31 C32 C33 Cr4 -61.83(19) . . . . ?
C37 C32 C33 Cr4 120.2(3) . . . . ?
C31 Cr4 C33 C34 -79.84(18) . . . . ?
C32 Cr4 C33 C34 -117.9(2) . . . . ?
C35 Cr4 C33 C34 -37.28(16) . . . . ?
P9 Cr4 C33 C34 55.37(18) . . . . ?
P10 Cr4 C33 C34 -19.8(3) . . . . ?
P7 Cr4 C33 C34 161.26(15) . . . . ?
P6 Cr4 C33 C34 -146.94(14) . . . . ?
P8 Cr4 C33 C34 107.25(16) . . . . ?
C31 Cr4 C33 C32 38.04(16) . . . . ?
C35 Cr4 C33 C32 80.60(17) . . . . ?
C34 Cr4 C33 C32 117.9(2) . . . . ?
P9 Cr4 C33 C32 173.25(13) . . . . ?
P10 Cr4 C33 C32 98.1(2) . . . . ?
P7 Cr4 C33 C32 -80.86(16) . . . . ?
P6 Cr4 C33 C32 -29.1(2) . . . . ?
P8 Cr4 C33 C32 -134.87(15) . . . . ?
C31 Cr4 C33 C38 160.5(3) . . . . ?
C32 Cr4 C33 C38 122.5(3) . . . . ?
C35 Cr4 C33 C38 -156.9(3) . . . . ?
C34 Cr4 C33 C38 -119.6(3) . . . . ?
P9 Cr4 C33 C38 -64.3(2) . . . . ?
P10 Cr4 C33 C38 -139.5(2) . . . . ?
P7 Cr4 C33 C38 41.6(2) . . . . ?
P6 Cr4 C33 C38 93.4(2) . . . . ?
P8 Cr4 C33 C38 -12.4(2) . . . . ?
C32 C33 C34 C35 -0.1(3) . . . . ?
C38 C33 C34 C35 -177.5(3) . . . . ?
Cr4 C33 C34 C35 61.5(2) . . . . ?
C32 C33 C34 C39 176.4(3) . . . . ?
C38 C33 C34 C39 -1.0(5) . . . . ?
Cr4 C33 C34 C39 -122.0(3) . . . . ?
C32 C33 C34 Cr4 -61.6(2) . . . . ?
C38 C33 C34 Cr4 121.0(3) . . . . ?
C31 Cr4 C34 C33 80.37(17) . . . . ?
C32 Cr4 C34 C33 37.40(16) . . . . ?
C35 Cr4 C34 C33 117.9(2) . . . . ?
P9 Cr4 C34 C33 -136.01(15) . . . . ?
P10 Cr4 C34 C33 171.98(13) . . . . ?
P7 Cr4 C34 C33 -29.8(2) . . . . ?
P6 Cr4 C34 C33 100.0(2) . . . . ?
P8 Cr4 C34 C33 -81.97(16) . . . . ?
C31 Cr4 C34 C35 -37.55(16) . . . . ?
C32 Cr4 C34 C35 -80.52(17) . . . . ?
C33 Cr4 C34 C35 -117.9(2) . . . . ?
P9 Cr4 C34 C35 106.07(15) . . . . ?
P10 Cr4 C34 C35 54.06(18) . . . . ?
P7 Cr4 C34 C35 -147.68(14) . . . . ?
P6 Cr4 C34 C35 -17.9(3) . . . . ?
P8 Cr4 C34 C35 160.11(14) . . . . ?
C31 Cr4 C34 C39 -159.1(3) . . . . ?
C32 Cr4 C34 C39 157.9(3) . . . . ?
C33 Cr4 C34 C39 120.5(3) . . . . ?
C35 Cr4 C34 C39 -121.6(3) . . . . ?
P9 Cr4 C34 C39 -15.5(2) . . . . ?
P10 Cr4 C34 C39 -67.5(3) . . . . ?
P7 Cr4 C34 C39 90.7(3) . . . . ?
P6 Cr4 C34 C39 -139.5(2) . . . . ?
P8 Cr4 C34 C39 38.5(3) . . . . ?
C32 C31 C35 C34 0.1(3) . . . . ?
C36 C31 C35 C34 178.0(3) . . . . ?
Cr4 C31 C35 C34 -61.9(2) . . . . ?
C32 C31 C35 C40 -176.8(3) . . . . ?
C36 C31 C35 C40 1.1(5) . . . . ?
Cr4 C31 C35 C40 121.1(3) . . . . ?
C32 C31 C35 Cr4 62.08(19) . . . . ?
C36 C31 C35 Cr4 -120.1(3) . . . . ?
C33 C34 C35 C31 0.0(3) . . . . ?
C39 C34 C35 C31 -176.5(3) . . . . ?
Cr4 C34 C35 C31 61.41(19) . . . . ?
C33 C34 C35 C40 176.9(3) . . . . ?
C39 C34 C35 C40 0.5(5) . . . . ?
Cr4 C34 C35 C40 -121.7(3) . . . . ?
C33 C34 C35 Cr4 -61.4(2) . . . . ?
C39 C34 C35 Cr4 122.1(3) . . . . ?
C32 Cr4 C35 C31 -37.74(15) . . . . ?
C33 Cr4 C35 C31 -80.30(16) . . . . ?
C34 Cr4 C35 C31 -117.5(2) . . . . ?
P9 Cr4 C35 C31 160.12(14) . . . . ?
P10 Cr4 C35 C31 105.69(14) . . . . ?
P7 Cr4 C35 C31 -16.0(3) . . . . ?
P6 Cr4 C35 C31 55.18(17) . . . . ?
P8 Cr4 C35 C31 -149.40(13) . . . . ?
C31 Cr4 C35 C34 117.5(2) . . . . ?
C32 Cr4 C35 C34 79.78(17) . . . . ?
C33 Cr4 C35 C34 37.22(16) . . . . ?
P9 Cr4 C35 C34 -82.35(16) . . . . ?
P10 Cr4 C35 C34 -136.79(15) . . . . ?
P7 Cr4 C35 C34 101.5(3) . . . . ?
P6 Cr4 C35 C34 172.71(13) . . . . ?
P8 Cr4 C35 C34 -31.9(2) . . . . ?
C31 Cr4 C35 C40 -121.3(3) . . . . ?
C32 Cr4 C35 C40 -159.1(3) . . . . ?
C33 Cr4 C35 C40 158.4(3) . . . . ?
C34 Cr4 C35 C40 121.1(3) . . . . ?
P9 Cr4 C35 C40 38.8(3) . . . . ?
P10 Cr4 C35 C40 -15.6(3) . . . . ?
P7 Cr4 C35 C40 -137.4(2) . . . . ?
P6 Cr4 C35 C40 -66.1(3) . . . . ?
P8 Cr4 C35 C40 89.3(3) . . . . ?
